data_4128117
loop_
_publ_author_name
'McTernan, Charlie T.'
'Ronson, Tanya K.'
'Nitschke, Jonathan R.'

_publ_section_title
;
 Post-assembly Modification of Phosphine Cages Controls Host-Guest
 Behavior.
;
_journal_issue 17
_journal_name_full 'Journal of the American Chemical Society'
_journal_page_first 6837
_journal_page_last 6842
_journal_paper_doi 10.1021/jacs.9b02604
_journal_volume 141
_journal_year 2019
_chemical_formula_moiety
;    
'C160 H120 N48 P4 Zn4, 0.75(C2 F6 N O4 S2), 2.5(C6 H6), 1.25(I4 Zn),
    0.75(I3 Zn O H2), 0.5(C2 H3 N), 0.75(H2 O), 1.75(I), [+ 6.25 anions]'
;
_chemical_formula_sum 'C177.5 H139.5 F4.5 I9 N49.25 O4.5 P4 S1.5 Zn6'
_chemical_formula_weight 4826.17
_space_group_crystal_system triclinic
_space_group_IT_number 2
_space_group_name_Hall '-P 1'
_space_group_name_H-M_alt 'P -1'
_symmetry_space_group_name_Hall '-P 1'
_symmetry_space_group_name_H-M 'P -1'
_atom_sites_solution_hydrogens mixed
_audit_creation_method SHELXL-2018/3
_cell_angle_alpha 90.804(2)
_cell_angle_beta 102.438(2)
_cell_angle_gamma 104.311(2)
_cell_formula_units_Z 2
_cell_length_a 21.1660(4)
_cell_length_b 21.8072(4)
_cell_length_c 35.8636(7)
_cell_measurement_reflns_used 15064
_cell_measurement_temperature 100(2)
_cell_measurement_theta_max 19.8098459159
_cell_measurement_theta_min 0.559650875387
_cell_volume 15623.8(6)
_computing_cell_refinement
;
DIALS 2theta refinement, DIALS 1.7.1-g93fc14f4-release
;
_computing_data_collection 'Diamond GDA'
_computing_data_reduction
;
aimless (Evans, P. R. and Murshudov, G. N., 2013)
ccp4 (Winn, M. D. et al., 2011)
DIALS 1.7.1-g93fc14f4-release
pointless (Evans, P., 2006)
XIA2 0.5.432-ga4ad5612-dials-1.7 (Winter, G., 2010)
;
_computing_structure_refinement 'SHELXL-2018/3 (Sheldrick, 2018)'
_computing_structure_solution 'SHELXT 2014/5 (Sheldrick, 2014)'
_diffrn_ambient_temperature 100(2)
_diffrn_detector 'Photon counting pixel array'
_diffrn_measured_fraction_theta_full 0.944
_diffrn_measured_fraction_theta_max 0.944
_diffrn_measurement_device 'Fixed \c 3-circle diffractometer'
_diffrn_measurement_device_type 'Fluid Film Devices'
_diffrn_measurement_method 'shutterless scans'
_diffrn_measurement_specimen_support 'MiTeGen MicroMount'
_diffrn_radiation_monochromator 'Silicon 111'
_diffrn_radiation_source 'Diamond Light Source Beamline I19-1'
_diffrn_radiation_type Synchrotron
_diffrn_radiation_wavelength 0.6889
_diffrn_reflns_av_R_equivalents 0.0511
_diffrn_reflns_av_unetI/netI 0.0772
_diffrn_reflns_Laue_measured_fraction_full 0.944
_diffrn_reflns_Laue_measured_fraction_max 0.944
_diffrn_reflns_limit_h_max 19
_diffrn_reflns_limit_h_min -19
_diffrn_reflns_limit_k_max 19
_diffrn_reflns_limit_k_min -19
_diffrn_reflns_limit_l_max 32
_diffrn_reflns_limit_l_min -32
_diffrn_reflns_number 40437
_diffrn_reflns_point_group_measured_fraction_full 0.944
_diffrn_reflns_point_group_measured_fraction_max 0.944
_diffrn_reflns_theta_full 18.248
_diffrn_reflns_theta_max 18.248
_diffrn_reflns_theta_min 0.565
_diffrn_standards_decay_% 0
_diffrn_standards_interval_count 0
_diffrn_standards_number 0
_exptl_absorpt_coefficient_mu 1.291
_exptl_absorpt_correction_T_max 1.0
_exptl_absorpt_correction_T_min 0.97067650853
_exptl_absorpt_correction_type empirical
_exptl_absorpt_process_details
;
CCP4 7.0.052: AIMLESS, version 0.6.2 : 15/01/18
Scaling & analysis of unmerged intensities, absorption correction using spherical harmonics
;
_exptl_crystal_colour 'pale yellow'
_exptl_crystal_density_diffrn 1.026
_exptl_crystal_description block
_exptl_crystal_F_000 4734
_exptl_crystal_size_max 0.050
_exptl_crystal_size_mid 0.040
_exptl_crystal_size_min 0.030
_refine_diff_density_max 0.881
_refine_diff_density_min -0.665
_refine_diff_density_rms 0.138
_refine_ls_extinction_method none
_refine_ls_goodness_of_fit_ref 1.031
_refine_ls_hydrogen_treatment constr
_refine_ls_matrix_type full
_refine_ls_number_parameters 2523
_refine_ls_number_reflns 23203
_refine_ls_number_restraints 4626
_refine_ls_restrained_S_all 0.958
_refine_ls_R_factor_all 0.1500
_refine_ls_R_factor_gt 0.1265
_refine_ls_shift/su_max 0.000
_refine_ls_shift/su_mean 0.000
_refine_ls_structure_factor_coef Fsqd
_refine_ls_weighting_details 'w=1/[\s^2^(Fo^2^)+(0.2000P)^2^+75.0000P] where P=(Fo^2^+2Fc^2^)/3'
_refine_ls_weighting_scheme calc
_refine_ls_wR_factor_gt 0.3510
_refine_ls_wR_factor_ref 0.3638
_reflns_Friedel_coverage 0.000
_reflns_number_gt 14475
_reflns_number_total 23203
_reflns_threshold_expression 'I > 2\s(I)'
_cod_data_source_file ja9b02604_si_002.cif
_cod_data_source_block ctm179zn_sq
_cod_original_cell_volume 15623.8(5)
_cod_original_formula_sum 'C177.50 H139.50 F4.50 I9 N49.25 O4.50 P4 S1.50 Zn6'
_cod_database_code 4128117
_shelx_shelxl_version_number 2018/3
_shelx_space_group_comment
;
The symmetry employed for this shelxl refinement is uniquely defined
by the following loop, which should always be used as a source of
symmetry information in preference to the above space-group names.
They are only intended as comments.
;
_shelx_estimated_absorpt_t_min 0.938
_shelx_estimated_absorpt_t_max 0.962

loop_
_space_group_symop_operation_xyz
'x, y, z'
'-x, -y, -z'

loop_
_atom_site_label
_atom_site_type_symbol
_atom_site_fract_x
_atom_site_fract_y
_atom_site_fract_z
_atom_site_U_iso_or_equiv
_atom_site_adp_type
_atom_site_occupancy
_atom_site_site_symmetry_order
_atom_site_calc_flag
_atom_site_refinement_flags_posn
_atom_site_refinement_flags_adp
_atom_site_refinement_flags_occupancy
_atom_site_disorder_assembly
_atom_site_disorder_group
Zn1 Zn 0.36829(17) -0.04299(15) 0.08670(9) 0.1798(12) Uani 1 1 d . . . . .
Zn2 Zn 0.29438(10) 0.50017(10) 0.34680(6) 0.1081(7) Uani 1 1 d . . . . .
Zn3 Zn 0.84607(11) 0.12475(10) 0.47693(7) 0.1194(7) Uani 1 1 d . . . . .
Zn4 Zn 0.92029(14) 0.59828(16) 0.16776(8) 0.1652(11) Uani 1 1 d . . . . .
P1 P 0.3638(2) 0.0681(2) 0.35570(14) 0.1211(16) Uani 1 1 d D U . . .
N1 N 0.2607(8) -0.0569(10) 0.0644(4) 0.195(7) Uani 1 1 d D U . . .
N2 N 0.3350(7) -0.0175(9) 0.1364(4) 0.160(6) Uani 1 1 d D U . . .
N3 N 0.3627(6) -0.0006(8) 0.1724(4) 0.148(5) Uani 1 1 d D U . . .
N4 N 0.3136(7) 0.0059(8) 0.1883(3) 0.141(5) Uani 1 1 d D U . . .
N5 N 0.6411(5) 0.0482(5) 0.4250(4) 0.110(4) Uani 1 1 d D U . . .
N6 N 0.6891(6) 0.1000(5) 0.4376(4) 0.116(4) Uani 1 1 d D U . . .
N7 N 0.7431(5) 0.0806(5) 0.4497(4) 0.108(4) Uani 1 1 d D U . . .
N8 N 0.8432(6) 0.0265(5) 0.4721(5) 0.133(5) Uani 1 1 d D U . . .
N9 N 0.3299(7) 0.3266(5) 0.3841(3) 0.107(4) Uani 1 1 d D U . . .
N10 N 0.3150(6) 0.3610(5) 0.3542(3) 0.100(3) Uani 1 1 d D U . . .
N11 N 0.3071(6) 0.4135(5) 0.3698(3) 0.105(4) Uani 1 1 d D U . . .
N12 N 0.3000(7) 0.5153(5) 0.4081(3) 0.110(4) Uani 1 1 d D U . . .
C1 C 0.2257(11) -0.0758(15) 0.0289(5) 0.230(10) Uani 1 1 d D U . . .
H1 H 0.247951 -0.086447 0.010431 0.277 Uiso 1 1 calc R U . . .
C2 C 0.1584(12) -0.0804(18) 0.0182(7) 0.261(12) Uani 1 1 d D U . . .
H2 H 0.133736 -0.099854 -0.006193 0.314 Uiso 1 1 calc R U . . .
C3 C 0.1271(11) -0.0577(18) 0.0417(6) 0.262(12) Uani 1 1 d D U . . .
H3 H 0.082072 -0.055625 0.033007 0.314 Uiso 1 1 calc R U . . .
C4 C 0.1611(10) -0.0375(16) 0.0787(6) 0.236(10) Uani 1 1 d D U . . .
H4 H 0.139545 -0.023300 0.096504 0.283 Uiso 1 1 calc R U . . .
C5 C 0.2277(9) -0.0384(13) 0.0892(5) 0.186(8) Uani 1 1 d D U . . .
C6 C 0.2691(8) -0.0197(12) 0.1283(4) 0.163(7) Uani 1 1 d D U . . .
C7 C 0.2557(8) -0.0043(11) 0.1624(4) 0.160(7) Uani 1 1 d D U . . .
H7 H 0.213763 -0.001547 0.166778 0.192 Uiso 1 1 calc R U . . .
C8 C 0.3268(7) 0.0244(10) 0.2275(4) 0.142(6) Uani 1 1 d D U . . .
C9 C 0.3898(7) 0.0371(11) 0.2488(4) 0.151(6) Uani 1 1 d D U . . .
H9 H 0.426041 0.038433 0.236924 0.181 Uiso 1 1 calc R U . . .
C10 C 0.4019(7) 0.0481(11) 0.2883(4) 0.151(6) Uani 1 1 d D U . . .
H10 H 0.446117 0.054008 0.303261 0.181 Uiso 1 1 calc R U . . .
C11 C 0.3509(6) 0.0507(7) 0.3060(3) 0.122(5) Uani 1 1 d D U . . .
C12 C 0.2855(8) 0.0400(12) 0.2827(4) 0.167(7) Uani 1 1 d D U . . .
H12 H 0.249492 0.043118 0.293938 0.200 Uiso 1 1 calc R U . . .
C13 C 0.2737(8) 0.0252(11) 0.2443(4) 0.165(7) Uani 1 1 d D U . . .
H13 H 0.229255 0.015435 0.229107 0.197 Uiso 1 1 calc R U . . .
C14 C 0.4457(5) 0.0625(5) 0.3778(4) 0.120(5) Uani 1 1 d D U . . .
C15 C 0.4980(6) 0.1169(6) 0.3855(6) 0.147(7) Uani 1 1 d D U . . .
H15 H 0.489777 0.157216 0.380295 0.177 Uiso 1 1 calc R U . . .
C16 C 0.5625(6) 0.1120(6) 0.4009(7) 0.159(7) Uani 1 1 d D U . . .
H16 H 0.598793 0.148932 0.405799 0.191 Uiso 1 1 calc R U . . .
C17 C 0.5739(5) 0.0529(6) 0.4092(5) 0.121(5) Uani 1 1 d D U . . .
C18 C 0.5210(6) -0.0010(6) 0.4039(6) 0.143(6) Uani 1 1 d D U . . .
H18 H 0.528373 -0.040819 0.411308 0.171 Uiso 1 1 calc R U . . .
C19 C 0.4572(6) 0.0043(6) 0.3878(6) 0.146(6) Uani 1 1 d D U . . .
H19 H 0.420666 -0.032490 0.383563 0.176 Uiso 1 1 calc R U . . .
C20 C 0.6633(7) -0.0045(6) 0.4278(5) 0.123(5) Uani 1 1 d D U . . .
H20 H 0.638673 -0.047125 0.419965 0.148 Uiso 1 1 calc R U . . .
C21 C 0.7298(7) 0.0179(6) 0.4445(5) 0.120(5) Uani 1 1 d D U . . .
C22 C 0.7838(6) -0.0129(6) 0.4556(6) 0.144(6) Uani 1 1 d D U . . .
C23 C 0.7733(7) -0.0778(6) 0.4518(8) 0.177(8) Uani 1 1 d D U . . .
H23 H 0.730412 -0.104581 0.440370 0.213 Uiso 1 1 calc R U . . .
C24 C 0.8272(8) -0.1024(7) 0.4651(9) 0.207(10) Uani 1 1 d D U . . .
H24 H 0.821604 -0.147037 0.463894 0.248 Uiso 1 1 calc R U . . .
C25 C 0.8899(8) -0.0621(7) 0.4803(9) 0.201(9) Uani 1 1 d D U . . .
H25 H 0.928085 -0.078385 0.487563 0.242 Uiso 1 1 calc R U . . .
C26 C 0.8955(7) 0.0023(7) 0.4846(7) 0.155(7) Uani 1 1 d D U . . .
H26 H 0.937403 0.029974 0.496799 0.186 Uiso 1 1 calc R U . . .
C27 C 0.3566(6) 0.1465(4) 0.3634(3) 0.120(5) Uani 1 1 d DG U . . .
C28 C 0.3583(7) 0.1678(5) 0.4004(3) 0.145(6) Uani 1 1 d DG U . . .
H28 H 0.364989 0.141287 0.420897 0.175 Uiso 1 1 calc R U . . .
C29 C 0.3503(7) 0.2280(5) 0.4074(2) 0.141(6) Uani 1 1 d DG U . . .
H29 H 0.351442 0.242523 0.432741 0.169 Uiso 1 1 calc R U . . .
C30 C 0.3405(7) 0.2668(4) 0.3775(3) 0.111(4) Uani 1 1 d DG U . . .
C31 C 0.3388(8) 0.2455(5) 0.3405(3) 0.152(6) Uani 1 1 d DG U . . .
H31 H 0.332126 0.272074 0.319983 0.182 Uiso 1 1 calc R U . . .
C32 C 0.3468(8) 0.1854(5) 0.3334(2) 0.160(7) Uani 1 1 d DG U . . .
H32 H 0.345673 0.170839 0.308138 0.192 Uiso 1 1 calc R U . . .
C33 C 0.3321(8) 0.3573(6) 0.4177(4) 0.110(4) Uani 1 1 d D U . . .
H33 H 0.341188 0.342800 0.442656 0.132 Uiso 1 1 calc R U . . .
C34 C 0.3185(8) 0.4136(6) 0.4076(4) 0.100(4) Uani 1 1 d D U . . .
C35 C 0.3165(8) 0.4695(6) 0.4300(3) 0.109(4) Uani 1 1 d D U . . .
C36 C 0.3345(9) 0.4769(7) 0.4695(3) 0.121(5) Uani 1 1 d D U . . .
H36 H 0.349192 0.445088 0.484187 0.146 Uiso 1 1 calc R U . . .
C37 C 0.3304(9) 0.5317(7) 0.4869(4) 0.128(5) Uani 1 1 d D U . . .
H37 H 0.338649 0.536690 0.514005 0.153 Uiso 1 1 calc R U . . .
C38 C 0.3143(9) 0.5796(7) 0.4651(4) 0.120(5) Uani 1 1 d D U . . .
H38 H 0.314726 0.619009 0.476899 0.144 Uiso 1 1 calc R U . . .
C39 C 0.2976(9) 0.5691(6) 0.4257(4) 0.122(5) Uani 1 1 d D U . . .
H39 H 0.283884 0.600911 0.410607 0.146 Uiso 1 1 calc R U . . .
C40 C 0.3015(7) 0.0103(7) 0.3738(5) 0.134(6) Uani 1 1 d D U . . .
H40A H 0.257341 0.005148 0.356719 0.202 Uiso 1 1 calc R U . . .
H40B H 0.300418 0.025305 0.399523 0.202 Uiso 1 1 calc R U . . .
H40C H 0.313095 -0.030507 0.374982 0.202 Uiso 1 1 calc R U . . .
P2 P 0.4258(3) 0.4207(3) 0.10262(13) 0.1348(19) Uani 1 1 d D U . . .
N13 N 0.3931(12) -0.0511(7) 0.0306(5) 0.196(7) Uani 1 1 d D U . . .
N14 N 0.3891(9) 0.0529(6) 0.0706(4) 0.158(5) Uani 1 1 d D U . . .
N15 N 0.3933(9) 0.1078(6) 0.0875(4) 0.142(5) Uani 1 1 d D U . . .
N16 N 0.4060(9) 0.1502(6) 0.0622(4) 0.148(5) Uani 1 1 d D U . . .
N17 N 0.2939(5) 0.4453(7) 0.2324(3) 0.116(4) Uani 1 1 d D U . . .
N18 N 0.3305(5) 0.4646(7) 0.2671(3) 0.114(4) Uani 1 1 d D U . . .
N19 N 0.2874(6) 0.4702(7) 0.2877(3) 0.119(4) Uani 1 1 d D U . . .
N20 N 0.1888(4) 0.4713(7) 0.3228(3) 0.114(4) Uani 1 1 d D U . . .
N21 N 0.7096(6) 0.5744(6) 0.1448(4) 0.135(5) Uani 1 1 d D U . . .
N22 N 0.7596(6) 0.5459(6) 0.1495(4) 0.135(5) Uani 1 1 d D U . . .
N23 N 0.8150(6) 0.5928(6) 0.1551(5) 0.144(5) Uani 1 1 d D U . . .
N24 N 0.9161(7) 0.6962(7) 0.1700(6) 0.179(6) Uani 1 1 d D U . . .
C41 C 0.3953(13) -0.1037(9) 0.0124(6) 0.208(9) Uani 1 1 d D U . . .
H41 H 0.385280 -0.142709 0.024051 0.250 Uiso 1 1 calc R U . . .
C42 C 0.4116(16) -0.1034(11) -0.0226(6) 0.209(9) Uani 1 1 d D U . . .
H42 H 0.416578 -0.141084 -0.033845 0.251 Uiso 1 1 calc R U . . .
C43 C 0.4204(16) -0.0500(11) -0.0409(6) 0.210(10) Uani 1 1 d D U . . .
H43 H 0.427634 -0.050651 -0.066120 0.252 Uiso 1 1 calc R U . . .
C44 C 0.4191(12) 0.0058(10) -0.0233(5) 0.196(8) Uani 1 1 d D U . . .
H44 H 0.427330 0.044489 -0.035378 0.235 Uiso 1 1 calc R U . . .
C45 C 0.4055(14) 0.0036(8) 0.0128(5) 0.179(7) Uani 1 1 d D U . . .
C46 C 0.4036(12) 0.0598(7) 0.0357(5) 0.162(6) Uani 1 1 d D U . . .
C47 C 0.4104(12) 0.1227(7) 0.0297(4) 0.161(6) Uani 1 1 d D U . . .
H47 H 0.416957 0.142797 0.007005 0.193 Uiso 1 1 calc R U . . .
C48 C 0.4138(11) 0.2145(7) 0.0723(4) 0.143(6) Uani 1 1 d D U . . .
C49 C 0.4169(12) 0.2568(7) 0.0453(4) 0.162(7) Uani 1 1 d D U . . .
H49 H 0.416615 0.243336 0.019964 0.194 Uiso 1 1 calc R U . . .
C50 C 0.4207(12) 0.3198(7) 0.0543(4) 0.159(7) Uani 1 1 d D U . . .
H50 H 0.423318 0.349110 0.034951 0.190 Uiso 1 1 calc R U . . .
C51 C 0.4207(9) 0.3408(6) 0.0908(4) 0.138(5) Uani 1 1 d D U . . .
C52 C 0.4167(13) 0.2955(7) 0.1186(4) 0.164(7) Uani 1 1 d D U . . .
H52 H 0.416863 0.308355 0.144090 0.196 Uiso 1 1 calc R U . . .
C53 C 0.4124(12) 0.2332(7) 0.1093(4) 0.161(7) Uani 1 1 d D U . . .
H53 H 0.408651 0.202874 0.128048 0.194 Uiso 1 1 calc R U . . .
C54 C 0.3887(5) 0.4248(6) 0.1424(2) 0.123(5) Uani 1 1 d DG U . . .
C55 C 0.3194(5) 0.4056(6) 0.1362(2) 0.142(6) Uani 1 1 d DG U . . .
H55 H 0.293247 0.387693 0.111727 0.171 Uiso 1 1 calc R U . . .
C56 C 0.2882(4) 0.4124(6) 0.1658(3) 0.144(6) Uani 1 1 d DG U . . .
H56 H 0.240837 0.399252 0.161613 0.173 Uiso 1 1 calc R U . . .
C57 C 0.3264(5) 0.4386(6) 0.2016(2) 0.121(5) Uani 1 1 d DG U . . .
C58 C 0.3958(5) 0.4578(6) 0.2078(2) 0.135(6) Uani 1 1 d DG U . . .
H58 H 0.421885 0.475687 0.232284 0.162 Uiso 1 1 calc R U . . .
C59 C 0.4269(4) 0.4510(6) 0.1782(3) 0.133(6) Uani 1 1 d DG U . . .
H59 H 0.474297 0.464129 0.182398 0.159 Uiso 1 1 calc R U . . .
C60 C 0.2284(6) 0.4399(9) 0.2299(4) 0.125(5) Uani 1 1 d D U . . .
H60 H 0.192663 0.428129 0.207914 0.150 Uiso 1 1 calc R U . . .
C61 C 0.2252(6) 0.4552(9) 0.2666(4) 0.121(5) Uani 1 1 d D U . . .
C62 C 0.1701(5) 0.4566(9) 0.2848(3) 0.127(5) Uani 1 1 d D U . . .
C63 C 0.1045(5) 0.4443(10) 0.2643(3) 0.147(6) Uani 1 1 d D U . . .
H63 H 0.093631 0.437761 0.237190 0.177 Uiso 1 1 calc R U . . .
C64 C 0.0554(4) 0.4417(11) 0.2844(4) 0.164(7) Uani 1 1 d D U . . .
H64 H 0.009542 0.427629 0.271707 0.197 Uiso 1 1 calc R U . . .
C65 C 0.0734(5) 0.4598(10) 0.3231(4) 0.144(6) Uani 1 1 d D U . . .
H65 H 0.040640 0.463820 0.336737 0.173 Uiso 1 1 calc R U . . .
C66 C 0.1405(6) 0.4718(9) 0.3418(3) 0.127(5) Uani 1 1 d D U . . .
H66 H 0.152670 0.480741 0.368732 0.152 Uiso 1 1 calc R U . . .
C67 C 0.5118(4) 0.4642(6) 0.1156(4) 0.132(5) Uani 1 1 d D U . . .
C68 C 0.5250(6) 0.5302(6) 0.1202(6) 0.151(6) Uani 1 1 d D U . . .
H68 H 0.489166 0.550171 0.115455 0.182 Uiso 1 1 calc R U . . .
C69 C 0.5905(6) 0.5664(6) 0.1316(6) 0.144(6) Uani 1 1 d D U . . .
H69 H 0.599586 0.610759 0.137424 0.173 Uiso 1 1 calc R U . . .
C70 C 0.6431(5) 0.5376(6) 0.1347(5) 0.129(5) Uani 1 1 d D U . . .
C71 C 0.6300(6) 0.4720(6) 0.1322(7) 0.157(7) Uani 1 1 d D U . . .
H71 H 0.665604 0.451911 0.138374 0.189 Uiso 1 1 calc R U . . .
C72 C 0.5643(6) 0.4359(6) 0.1208(6) 0.155(7) Uani 1 1 d D U . . .
H72 H 0.555400 0.391170 0.116423 0.186 Uiso 1 1 calc R U . . .
C73 C 0.7326(7) 0.6382(7) 0.1490(6) 0.156(6) Uani 1 1 d D U . . .
H73 H 0.707306 0.668894 0.147025 0.188 Uiso 1 1 calc R U . . .
C74 C 0.8008(7) 0.6485(7) 0.1567(7) 0.160(6) Uani 1 1 d D U . . .
C75 C 0.8549(7) 0.7068(7) 0.1654(8) 0.191(8) Uani 1 1 d D U . . .
C76 C 0.8429(9) 0.7663(8) 0.1632(10) 0.237(10) Uani 1 1 d D U . . .
H76 H 0.798648 0.771394 0.157227 0.284 Uiso 1 1 calc R U . . .
C77 C 0.8974(12) 0.8177(8) 0.1701(13) 0.273(12) Uani 1 1 d D U . . .
H77 H 0.891708 0.859550 0.171159 0.328 Uiso 1 1 calc R U . . .
C78 C 0.9607(10) 0.8081(8) 0.1755(12) 0.254(12) Uani 1 1 d D U . . .
H78 H 0.998598 0.843316 0.178410 0.304 Uiso 1 1 calc R U . . .
C79 C 0.9690(8) 0.7472(9) 0.1767(9) 0.210(10) Uani 1 1 d D U . . .
H79 H 1.012949 0.741212 0.182362 0.252 Uiso 1 1 calc R U . . .
C80 C 0.3827(8) 0.4542(8) 0.0614(4) 0.150(7) Uani 1 1 d D U . . .
H80A H 0.415127 0.475861 0.047033 0.225 Uiso 1 1 calc R U . . .
H80B H 0.360984 0.484655 0.070282 0.225 Uiso 1 1 calc R U . . .
H80C H 0.348810 0.420116 0.044875 0.225 Uiso 1 1 calc R U . . .
P3 P 0.7890(2) 0.5533(2) 0.41710(14) 0.1168(15) Uani 1 1 d D U . . .
N25 N 0.8304(7) 0.1282(6) 0.5347(4) 0.121(4) Uani 1 1 d D U . . .
N26 N 0.8248(6) 0.2158(5) 0.4823(3) 0.108(4) Uani 1 1 d D U . . .
N27 N 0.8202(6) 0.2625(5) 0.4604(3) 0.105(4) Uani 1 1 d D U . . .
N28 N 0.8102(6) 0.3075(5) 0.4818(3) 0.104(3) Uani 1 1 d D U . . .
N29 N 0.9206(6) 0.5806(8) 0.2846(3) 0.139(5) Uani 1 1 d D U . . .
N30 N 0.8844(6) 0.5815(9) 0.2499(4) 0.145(5) Uani 1 1 d D U . . .
N31 N 0.9275(6) 0.5895(9) 0.2278(4) 0.155(5) Uani 1 1 d D U . . .
N32 N 1.0261(6) 0.6116(10) 0.1910(4) 0.175(6) Uani 1 1 d D U . . .
N33 N 0.5067(5) 0.5697(6) 0.3666(4) 0.125(4) Uani 1 1 d D U . . .
N34 N 0.4552(6) 0.5195(5) 0.3657(4) 0.107(4) Uani 1 1 d D U . . .
N35 N 0.4012(5) 0.5410(5) 0.3538(4) 0.107(4) Uani 1 1 d D U . . .
N36 N 0.3034(6) 0.5992(6) 0.3358(4) 0.121(4) Uani 1 1 d D U . . .
C81 C 0.8351(10) 0.0844(7) 0.5597(5) 0.135(6) Uani 1 1 d D U . . .
H81 H 0.839733 0.044624 0.551307 0.162 Uiso 1 1 calc R U . . .
C82 C 0.8334(11) 0.0945(8) 0.5972(5) 0.147(6) Uani 1 1 d D U . . .
H82 H 0.836652 0.061924 0.614297 0.177 Uiso 1 1 calc R U . . .
C83 C 0.8273(12) 0.1502(9) 0.6098(5) 0.157(7) Uani 1 1 d D U . . .
H83 H 0.826752 0.157305 0.635962 0.188 Uiso 1 1 calc R U . . .
C84 C 0.8217(12) 0.1972(8) 0.5852(4) 0.150(6) Uani 1 1 d D U . . .
H84 H 0.817238 0.237044 0.593678 0.180 Uiso 1 1 calc R U . . .
C85 C 0.8228(9) 0.1843(7) 0.5475(4) 0.123(5) Uani 1 1 d D U . . .
C86 C 0.8180(9) 0.2300(7) 0.5179(4) 0.113(4) Uani 1 1 d D U . . .
C87 C 0.8098(9) 0.2904(7) 0.5173(4) 0.120(5) Uani 1 1 d D U . . .
H87 H 0.804856 0.315075 0.537980 0.145 Uiso 1 1 calc R U . . .
C88 C 0.8055(8) 0.3660(6) 0.4669(4) 0.104(4) Uani 1 1 d D U . . .
C89 C 0.7921(9) 0.3698(6) 0.4287(4) 0.123(5) Uani 1 1 d D U . . .
H89 H 0.786596 0.333418 0.412225 0.148 Uiso 1 1 calc R U . . .
C90 C 0.7863(9) 0.4267(6) 0.4132(4) 0.123(5) Uani 1 1 d D U . . .
H90 H 0.776692 0.428659 0.386160 0.147 Uiso 1 1 calc R U . . .
C91 C 0.7942(7) 0.4804(5) 0.4363(3) 0.108(4) Uani 1 1 d D U . . .
C92 C 0.8097(8) 0.4757(6) 0.4764(4) 0.115(5) Uani 1 1 d D U . . .
H92 H 0.815584 0.511783 0.493168 0.138 Uiso 1 1 calc R U . . .
C93 C 0.8161(8) 0.4195(6) 0.4912(4) 0.109(4) Uani 1 1 d D U . . .
H93 H 0.827837 0.417144 0.518136 0.130 Uiso 1 1 calc R U . . .
C94 C 0.8258(6) 0.5584(7) 0.3767(3) 0.120(5) Uani 1 1 d D U . . .
C95 C 0.8911(6) 0.5528(10) 0.3823(4) 0.142(6) Uani 1 1 d D U . . .
H95 H 0.914039 0.544366 0.406727 0.170 Uiso 1 1 calc R U . . .
C96 C 0.9224(7) 0.5598(11) 0.3518(4) 0.151(6) Uani 1 1 d D U . . .
H96 H 0.966678 0.555091 0.355003 0.182 Uiso 1 1 calc R U . . .
C97 C 0.8883(6) 0.5737(10) 0.3165(3) 0.139(5) Uani 1 1 d D U . . .
C98 C 0.8218(6) 0.5762(10) 0.3106(4) 0.146(6) Uani 1 1 d D U . . .
H98 H 0.798159 0.583103 0.286030 0.175 Uiso 1 1 calc R U . . .
C99 C 0.7907(6) 0.5683(9) 0.3410(3) 0.134(6) Uani 1 1 d D U . . .
H99 H 0.745286 0.569684 0.337421 0.161 Uiso 1 1 calc R U . . .
C100 C 0.9862(7) 0.5893(10) 0.2859(4) 0.140(6) Uani 1 1 d D U . . .
H100 H 1.021797 0.591758 0.307625 0.168 Uiso 1 1 calc R U . . .
C101 C 0.9890(7) 0.5939(11) 0.2483(4) 0.146(6) Uani 1 1 d D U . . .
C102 C 1.0439(6) 0.6058(13) 0.2287(4) 0.168(7) Uani 1 1 d D U . . .
C103 C 1.1078(7) 0.6039(15) 0.2467(5) 0.209(9) Uani 1 1 d D U . . .
H103 H 1.118429 0.595272 0.272917 0.251 Uiso 1 1 calc R U . . .
C104 C 1.1557(8) 0.6151(17) 0.2253(6) 0.228(10) Uani 1 1 d D U . . .
H104 H 1.201221 0.618902 0.237442 0.274 Uiso 1 1 calc R U . . .
C105 C 1.1383(9) 0.6208(16) 0.1862(6) 0.218(10) Uani 1 1 d D U . . .
H105 H 1.170095 0.623477 0.170793 0.262 Uiso 1 1 calc R U . . .
C106 C 1.0731(8) 0.6226(14) 0.1703(5) 0.199(9) Uani 1 1 d D U . . .
H106 H 1.061419 0.631761 0.144315 0.239 Uiso 1 1 calc R U . . .
C107 C 0.7039(4) 0.5564(5) 0.4026(5) 0.122(5) Uani 1 1 d D U . . .
C108 C 0.6896(6) 0.6150(6) 0.4044(8) 0.189(9) Uani 1 1 d D U . . .
H108 H 0.724824 0.652310 0.412616 0.227 Uiso 1 1 calc R U . . .
C109 C 0.6238(6) 0.6190(6) 0.3941(9) 0.203(9) Uani 1 1 d D U . . .
H109 H 0.613531 0.658596 0.397002 0.244 Uiso 1 1 calc R U . . .
C110 C 0.5729(5) 0.5650(6) 0.3796(5) 0.124(5) Uani 1 1 d D U . . .
C111 C 0.5874(5) 0.5068(6) 0.3790(5) 0.114(5) Uani 1 1 d D U . . .
H111 H 0.552673 0.469663 0.369508 0.136 Uiso 1 1 calc R U . . .
C112 C 0.6522(5) 0.5021(5) 0.3922(5) 0.121(5) Uani 1 1 d D U . . .
H112 H 0.661232 0.461575 0.394170 0.145 Uiso 1 1 calc R U . . .
C113 C 0.4857(7) 0.6232(7) 0.3594(7) 0.152(7) Uani 1 1 d D U . . .
H113 H 0.512298 0.665711 0.362055 0.183 Uiso 1 1 calc R U . . .
C114 C 0.4176(7) 0.6021(7) 0.3475(5) 0.122(5) Uani 1 1 d D U . . .
C115 C 0.3654(6) 0.6356(6) 0.3368(6) 0.136(6) Uani 1 1 d D U . . .
C116 C 0.3795(7) 0.6990(7) 0.3289(7) 0.173(8) Uani 1 1 d D U . . .
H116 H 0.424207 0.722927 0.330645 0.208 Uiso 1 1 calc R U . . .
C117 C 0.3266(8) 0.7260(7) 0.3186(7) 0.171(8) Uani 1 1 d D U . . .
H117 H 0.333211 0.767832 0.310328 0.205 Uiso 1 1 calc R U . . .
C118 C 0.2634(8) 0.6906(7) 0.3204(7) 0.159(7) Uani 1 1 d D U . . .
H118 H 0.226962 0.709690 0.316006 0.190 Uiso 1 1 calc R U . . .
C119 C 0.2531(6) 0.6278(7) 0.3286(6) 0.132(6) Uani 1 1 d D U . . .
H119 H 0.209172 0.604157 0.329204 0.159 Uiso 1 1 calc R U . . .
C120 C 0.8351(7) 0.6186(6) 0.4526(4) 0.124(5) Uani 1 1 d D U . . .
H12A H 0.837721 0.658988 0.440653 0.186 Uiso 1 1 calc R U . . .
H12B H 0.880425 0.613948 0.462731 0.186 Uiso 1 1 calc R U . . .
H12C H 0.811989 0.617891 0.473594 0.186 Uiso 1 1 calc R U . . .
P4 P 0.8538(4) 0.1357(3) 0.20154(19) 0.184(3) Uani 1 1 d D U . . .
N37 N 0.9540(6) 0.1641(7) 0.4986(4) 0.125(4) Uani 1 1 d D U . . .
N38 N 0.8807(6) 0.1446(6) 0.4252(3) 0.116(4) Uani 1 1 d D U . . .
N39 N 0.8537(6) 0.1343(7) 0.3887(3) 0.126(4) Uani 1 1 d D U . . .
N40 N 0.9029(6) 0.1559(7) 0.3711(3) 0.136(4) Uani 1 1 d D U . . .
N41 N 0.5714(7) -0.0197(7) 0.1425(6) 0.191(6) Uani 1 1 d D U . . .
N42 N 0.5262(8) 0.0087(6) 0.1253(5) 0.183(7) Uani 1 1 d D U . . .
N43 N 0.4703(7) -0.0362(7) 0.1165(5) 0.179(6) Uani 1 1 d D U . . .
N44 N 0.3651(8) -0.1350(7) 0.1013(6) 0.223(8) Uani 1 1 d D U . . .
N45 N 0.8900(9) 0.3996(6) 0.1515(4) 0.163(5) Uani 1 1 d D U . . .
N46 N 0.8972(9) 0.4487(7) 0.1761(4) 0.160(6) Uani 1 1 d D U . . .
N47 N 0.9057(8) 0.4998(6) 0.1559(4) 0.155(5) Uani 1 1 d D U . . .
N48 N 0.9254(10) 0.5914(7) 0.1091(4) 0.185(7) Uani 1 1 d D U . . .
C121 C 0.9880(8) 0.1736(9) 0.5346(4) 0.139(6) Uani 1 1 d D U . . .
H121 H 0.965079 0.159906 0.554301 0.167 Uiso 1 1 calc R U . . .
C122 C 1.0553(9) 0.2026(10) 0.5446(5) 0.153(7) Uani 1 1 d D U . . .
H122 H 1.078439 0.206709 0.570693 0.183 Uiso 1 1 calc R U . . .
C123 C 1.0886(8) 0.2249(9) 0.5179(5) 0.144(6) Uani 1 1 d D U . . .
H123 H 1.134567 0.247052 0.525019 0.173 Uiso 1 1 calc R U . . .
C124 C 1.0557(7) 0.2157(9) 0.4800(5) 0.145(6) Uani 1 1 d D U . . .
H124 H 1.078582 0.229755 0.460381 0.174 Uiso 1 1 calc R U . . .
C125 C 0.9880(7) 0.1852(9) 0.4714(4) 0.131(5) Uani 1 1 d D U . . .
C126 C 0.9470(7) 0.1720(9) 0.4319(4) 0.128(5) Uani 1 1 d D U . . .
C127 C 0.9610(7) 0.1779(9) 0.3963(4) 0.141(6) Uani 1 1 d D U . . .
H127 H 1.003577 0.194403 0.390750 0.169 Uiso 1 1 calc R U . . .
C128 C 0.8911(7) 0.1489(11) 0.3310(4) 0.150(6) Uani 1 1 d D U . . .
C129 C 0.9406(8) 0.1435(12) 0.3140(4) 0.165(7) Uani 1 1 d D U . . .
H129 H 0.982971 0.142357 0.329124 0.198 Uiso 1 1 calc R U . . .
C130 C 0.9295(8) 0.1398(13) 0.2745(4) 0.177(7) Uani 1 1 d D U . . .
H130 H 0.965622 0.139163 0.262782 0.213 Uiso 1 1 calc R U . . .
C131 C 0.8674(7) 0.1369(10) 0.2518(4) 0.178(7) Uani 1 1 d D U . . .
C132 C 0.8145(8) 0.1374(14) 0.2701(4) 0.191(8) Uani 1 1 d D U . . .
H132 H 0.770427 0.132941 0.255230 0.229 Uiso 1 1 calc R U . . .
C133 C 0.8272(8) 0.1445(13) 0.3092(4) 0.172(7) Uani 1 1 d D U . . .
H133 H 0.792068 0.146349 0.321516 0.206 Uiso 1 1 calc R U . . .
C134 C 0.7705(5) 0.0900(6) 0.1823(5) 0.190(7) Uani 1 1 d DG U . . .
C135 C 0.7547(6) 0.0250(6) 0.1864(5) 0.236(10) Uani 1 1 d DG U . . .
H135 H 0.788639 0.005354 0.197996 0.283 Uiso 1 1 calc R U . . .
C136 C 0.6891(7) -0.0112(5) 0.1735(6) 0.232(10) Uani 1 1 d DG U . . .
H136 H 0.678335 -0.055558 0.176323 0.279 Uiso 1 1 calc R U . . .
C137 C 0.6394(5) 0.0176(6) 0.1566(5) 0.196(8) Uani 1 1 d DG U . . .
C138 C 0.6552(6) 0.0825(6) 0.1525(5) 0.207(9) Uani 1 1 d DG U . . .
H138 H 0.621248 0.102204 0.140897 0.249 Uiso 1 1 calc R U . . .
C139 C 0.7207(6) 0.1187(5) 0.1654(5) 0.217(9) Uani 1 1 d DG U . . .
H139 H 0.731552 0.163117 0.162570 0.260 Uiso 1 1 calc R U . . .
C140 C 0.5453(9) -0.0812(8) 0.1467(8) 0.216(9) Uani 1 1 d D U . . .
H140 H 0.567884 -0.111453 0.157740 0.260 Uiso 1 1 calc R U . . .
C141 C 0.4784(8) -0.0900(8) 0.1313(7) 0.195(8) Uani 1 1 d D U . . .
C142 C 0.4213(8) -0.1453(7) 0.1227(8) 0.212(8) Uani 1 1 d D U . . .
C143 C 0.4250(11) -0.2040(9) 0.1352(9) 0.243(11) Uani 1 1 d D U . . .
H143 H 0.465036 -0.210527 0.150599 0.292 Uiso 1 1 calc R U . . .
C144 C 0.3679(13) -0.2527(9) 0.1243(11) 0.264(12) Uani 1 1 d D U . . .
H144 H 0.369576 -0.294691 0.130193 0.316 Uiso 1 1 calc R U . . .
C145 C 0.3079(11) -0.2420(9) 0.1050(9) 0.247(11) Uani 1 1 d D U . . .
H145 H 0.267383 -0.274626 0.100531 0.297 Uiso 1 1 calc R U . . .
C146 C 0.3090(9) -0.1821(10) 0.0924(8) 0.228(10) Uani 1 1 d D U . . .
H146 H 0.269476 -0.174361 0.077191 0.274 Uiso 1 1 calc R U . . .
C147 C 0.8634(8) 0.2152(4) 0.1879(4) 0.180(6) Uani 1 1 d DG U . . .
C148 C 0.8833(10) 0.2290(5) 0.1538(4) 0.221(9) Uani 1 1 d DG U . . .
H148 H 0.890721 0.196527 0.138644 0.265 Uiso 1 1 calc R U . . .
C149 C 0.8923(10) 0.2903(6) 0.1418(4) 0.219(9) Uani 1 1 d DG U . . .
H149 H 0.905835 0.299711 0.118520 0.263 Uiso 1 1 calc R U . . .
C150 C 0.8814(10) 0.3378(5) 0.1640(4) 0.179(7) Uani 1 1 d DG U . . .
C151 C 0.8615(10) 0.3241(5) 0.1981(4) 0.195(8) Uani 1 1 d DG U . . .
H151 H 0.854075 0.356555 0.213216 0.234 Uiso 1 1 calc R U . . .
C152 C 0.8525(9) 0.2628(6) 0.2100(4) 0.200(8) Uani 1 1 d DG U . . .
H152 H 0.838962 0.253372 0.233342 0.240 Uiso 1 1 calc R U . . .
C153 C 0.8952(12) 0.4190(7) 0.1163(4) 0.174(7) Uani 1 1 d D U . . .
H153 H 0.891186 0.393531 0.093796 0.208 Uiso 1 1 calc R U . . .
C154 C 0.9076(12) 0.4837(7) 0.1206(4) 0.166(6) Uani 1 1 d D U . . .
C155 C 0.9187(14) 0.5328(6) 0.0938(4) 0.185(7) Uani 1 1 d D U . . .
C156 C 0.9149(16) 0.5193(7) 0.0554(4) 0.237(10) Uani 1 1 d D U . . .
H156 H 0.904041 0.476683 0.045012 0.285 Uiso 1 1 calc R U . . .
C157 C 0.9274(17) 0.5694(10) 0.0329(4) 0.243(11) Uani 1 1 d D U . . .
H157 H 0.932049 0.562470 0.007543 0.292 Uiso 1 1 calc R U . . .
C158 C 0.9332(18) 0.6300(8) 0.0476(5) 0.253(11) Uani 1 1 d D U . . .
H158 H 0.937955 0.664677 0.031821 0.303 Uiso 1 1 calc R U . . .
C159 C 0.9319(15) 0.6394(6) 0.0858(5) 0.210(9) Uani 1 1 d D U . . .
H159 H 0.935680 0.680998 0.095801 0.253 Uiso 1 1 calc R U . . .
C160 C 0.9138(10) 0.1008(10) 0.1852(6) 0.214(11) Uani 1 1 d D U . . .
H16A H 0.920336 0.116935 0.160556 0.322 Uiso 1 1 calc R U . . .
H16B H 0.896712 0.054562 0.182167 0.322 Uiso 1 1 calc R U . . .
H16C H 0.956605 0.112247 0.204057 0.322 Uiso 1 1 calc R U . . .
C201 C 0.1082(11) 0.2571(14) 0.6894(9) 0.162(14) Uiso 0.5 1 d G U P . .
H201 H 0.153688 0.255621 0.693846 0.194 Uiso 0.5 1 calc R U P . .
C202 C 0.0750(14) 0.2680(13) 0.6532(8) 0.149(13) Uiso 0.5 1 d G U P . .
H202 H 0.097817 0.273952 0.632936 0.178 Uiso 0.5 1 calc R U P . .
C203 C 0.0085(14) 0.2702(12) 0.6467(6) 0.143(12) Uiso 0.5 1 d G U P . .
H203 H -0.014200 0.277611 0.622021 0.172 Uiso 0.5 1 calc R U P . .
C204 C -0.0249(11) 0.2615(13) 0.6764(8) 0.138(12) Uiso 0.5 1 d G U P . .
H204 H -0.070346 0.262938 0.672016 0.165 Uiso 0.5 1 calc R U P . .
C205 C 0.0083(15) 0.2506(13) 0.7126(7) 0.162(14) Uiso 0.5 1 d G U P . .
H205 H -0.014477 0.244606 0.732927 0.194 Uiso 0.5 1 calc R U P . .
C206 C 0.0749(15) 0.2484(14) 0.7191(7) 0.160(14) Uiso 0.5 1 d G U P . .
H206 H 0.097540 0.240947 0.743842 0.193 Uiso 0.5 1 calc R U P . .
C207 C 0.7851(13) 0.0920(13) 0.0751(8) 0.136(12) Uiso 0.5 1 d G U P . .
H207 H 0.745026 0.062991 0.077821 0.163 Uiso 0.5 1 calc R U P . .
C208 C 0.8452(17) 0.0745(12) 0.0832(8) 0.165(14) Uiso 0.5 1 d G U P . .
H208 H 0.846222 0.033573 0.091556 0.198 Uiso 0.5 1 calc R U P . .
C209 C 0.9038(13) 0.1170(16) 0.0792(9) 0.166(15) Uiso 0.5 1 d G U P . .
H209 H 0.944923 0.105077 0.084745 0.200 Uiso 0.5 1 calc R U P . .
C210 C 0.9024(14) 0.1770(14) 0.0670(9) 0.173(15) Uiso 0.5 1 d G U P . .
H210 H 0.942430 0.205999 0.064198 0.207 Uiso 0.5 1 calc R U P . .
C211 C 0.8422(18) 0.1944(11) 0.0588(9) 0.193(17) Uiso 0.5 1 d G U P . .
H211 H 0.841235 0.235417 0.050463 0.231 Uiso 0.5 1 calc R U P . .
C212 C 0.7836(14) 0.1520(15) 0.0629(8) 0.163(14) Uiso 0.5 1 d G U P . .
H212 H 0.742533 0.163914 0.057274 0.196 Uiso 0.5 1 calc R U P . .
C213 C 0.1343(16) 0.2908(15) 0.3202(8) 0.164(15) Uiso 0.5 1 d G U P . .
H213 H 0.163572 0.293710 0.344689 0.197 Uiso 0.5 1 calc R U P . .
C214 C 0.0690(18) 0.2950(14) 0.3173(8) 0.159(14) Uiso 0.5 1 d G U P . .
H214 H 0.053609 0.300824 0.339805 0.191 Uiso 0.5 1 calc R U P . .
C215 C 0.0262(13) 0.2907(15) 0.2815(11) 0.192(17) Uiso 0.5 1 d G U P . .
H215 H -0.018493 0.293631 0.279545 0.230 Uiso 0.5 1 calc R U P . .
C216 C 0.0486(19) 0.2822(16) 0.2486(8) 0.178(16) Uiso 0.5 1 d G U P . .
H216 H 0.019368 0.279323 0.224168 0.214 Uiso 0.5 1 calc R U P . .
C217 C 0.114(2) 0.2780(16) 0.2515(9) 0.23(2) Uiso 0.5 1 d G U P . .
H217 H 0.129331 0.272209 0.229051 0.273 Uiso 0.5 1 calc R U P . .
C218 C 0.1568(14) 0.2823(16) 0.2873(12) 0.205(18) Uiso 0.5 1 d G U P . .
H218 H 0.201434 0.279402 0.289311 0.246 Uiso 0.5 1 calc R U P . .
C219 C 0.230(2) 0.200(3) 0.0939(10) 0.25(2) Uiso 0.5 1 d G U P . .
H219 H 0.225970 0.209267 0.119174 0.303 Uiso 0.5 1 calc R U P . .
C220 C 0.234(2) 0.2467(18) 0.0681(15) 0.25(2) Uiso 0.5 1 d G U P . .
H220 H 0.233039 0.288336 0.075694 0.298 Uiso 0.5 1 calc R U P . .
C221 C 0.239(2) 0.2326(19) 0.0311(13) 0.24(2) Uiso 0.5 1 d G U P . .
H221 H 0.241823 0.264732 0.013456 0.288 Uiso 0.5 1 calc R U P . .
C222 C 0.2400(19) 0.172(2) 0.0200(10) 0.191(17) Uiso 0.5 1 d G U P . .
H222 H 0.243538 0.162058 -0.005303 0.229 Uiso 0.5 1 calc R U P . .
C223 C 0.236(2) 0.1247(16) 0.0458(14) 0.22(2) Uiso 0.5 1 d G U P . .
H223 H 0.236469 0.082988 0.038177 0.270 Uiso 0.5 1 calc R U P . .
C224 C 0.231(2) 0.139(2) 0.0828(13) 0.24(2) Uiso 0.5 1 d G U P . .
H224 H 0.227685 0.106591 0.100416 0.291 Uiso 0.5 1 calc R U P . .
Zn5 Zn 0.6402(3) 0.7985(2) 0.08808(14) 0.157(2) Uani 0.5 1 d . . P A 1
I2 I 0.7135(4) 0.9062(2) 0.07761(16) 0.259(3) Uani 0.5 1 d . . P A 1
I1 I 0.6713(6) 0.7030(6) 0.0601(4) 0.178(5) Uani 0.5 1 d . . P A 1
I4 I 0.6352(6) 0.7786(6) 0.1603(3) 0.238(5) Uani 0.5 1 d . . P A 1
I3 I 0.5154(4) 0.7962(4) 0.0497(2) 0.218(3) Uani 0.5 1 d . . P A 1
Zn6 Zn 0.0884(5) 0.3742(6) 0.0944(3) 0.163(4) Uani 0.25 1 d . . P B 1
I6 I 0.1806(4) 0.4040(6) 0.0573(2) 0.229(4) Uani 0.25 1 d . . P B 1
I7 I 0.0999(4) 0.2741(4) 0.1328(2) 0.190(3) Uani 0.25 1 d . . P B 1
I8 I 0.0882(4) 0.4604(4) 0.14532(19) 0.169(3) Uani 0.25 1 d . . P B 1
I5 I -0.0254(3) 0.3512(3) 0.04393(15) 0.155(2) Uani 0.25 1 d . . P B 1
Zn7 Zn 0.4110(4) 0.2059(4) 0.5370(2) 0.220(3) Uani 0.5 1 d . . P C 1
I10 I 0.3961(4) 0.0966(3) 0.49832(16) 0.239(3) Uani 0.5 1 d . . P C 1
I11 I 0.5199(4) 0.2970(4) 0.5442(3) 0.347(4) Uani 0.5 1 d . . P C 1
I9 I 0.4226(4) 0.1891(2) 0.60597(19) 0.274(4) Uani 0.5 1 d . . P C 1
I12 I 0.3125(3) 0.25735(18) 0.51108(9) 0.1543(14) Uani 0.5 1 d . . P C 1
Zn8 Zn 0.02331(17) 0.39655(18) 0.43690(11) 0.1511(12) Uani 0.75 1 d . . P D 1
I13 I 0.13953(9) 0.37977(11) 0.43621(6) 0.1300(7) Uani 0.75 1 d . . P D 1
I14 I -0.01152(10) 0.37665(12) 0.50263(8) 0.1643(9) Uani 0.75 1 d . . P D 1
I15 I -0.06618(11) 0.35002(15) 0.37650(7) 0.1807(10) Uani 0.75 1 d . . P D 1
O1W O 0.0370(9) 0.4923(8) 0.4325(5) 0.161(7) Uani 0.75 1 d . . P D 1
I16 I 0.12120(9) 0.61446(11) 0.38640(6) 0.1375(7) Uani 0.75 1 d . . P E 1
I16' I 0.0954(12) 0.5607(13) 0.4086(6) 0.105(8) Uani 0.05 1 d . U P F 2
S1A S 0.1198(5) 0.0786(5) 0.3737(4) 0.166(4) Uani 0.5 1 d D U P G 1
S2A S 0.0110(5) 0.0014(5) 0.3997(4) 0.151(4) Uani 0.5 1 d D U P G 1
F1A F 0.1344(15) 0.1441(14) 0.4370(9) 0.232(11) Uani 0.5 1 d D U P G 1
F2A F 0.2176(11) 0.1069(14) 0.4348(8) 0.219(10) Uani 0.5 1 d D U P G 1
F3A F 0.1982(14) 0.1865(11) 0.4030(11) 0.273(14) Uani 0.5 1 d D U P G 1
F4A F -0.0916(12) -0.0837(13) 0.3663(8) 0.236(12) Uani 0.5 1 d D U P G 1
F5A F 0.0021(15) -0.1135(11) 0.3756(10) 0.250(13) Uani 0.5 1 d D U P G 1
F6A F -0.0223(15) -0.0609(15) 0.3307(7) 0.248(12) Uani 0.5 1 d D U P G 1
O1A O 0.1645(12) 0.0633(14) 0.3524(7) 0.185(10) Uani 0.5 1 d D U P G 1
O2A O 0.0749(12) 0.1113(13) 0.3526(9) 0.195(10) Uani 0.5 1 d D U P G 1
O3A O -0.0273(13) 0.0428(12) 0.3836(9) 0.189(10) Uani 0.5 1 d D U P G 1
O4A O 0.0116(12) -0.0301(12) 0.4340(5) 0.177(9) Uani 0.5 1 d D U P G 1
N1A N 0.0866(8) 0.0163(10) 0.3930(8) 0.163(8) Uani 0.5 1 d D U P G 1
C1A C 0.1721(12) 0.1322(11) 0.4146(6) 0.186(9) Uani 0.5 1 d D U P G 1
C2A C -0.0293(13) -0.0688(10) 0.3657(7) 0.213(11) Uani 0.5 1 d D U P G 1
N1S N 0.1657(16) 0.8471(14) 0.1750(8) 0.138(10) Uani 0.5 1 d D U P . .
C1S C 0.1628(17) 0.8216(12) 0.2026(7) 0.099(9) Uani 0.5 1 d D U P . .
C2S C 0.1679(18) 0.7848(13) 0.2364(8) 0.118(10) Uani 0.5 1 d D U P . .
H2S1 H 0.202945 0.762318 0.237515 0.176 Uiso 0.5 1 d R U P . .
H2S2 H 0.125180 0.754113 0.236059 0.176 Uiso 0.5 1 d R U P . .
H2S3 H 0.179648 0.814736 0.258998 0.176 Uiso 0.5 1 d R U P . .
S2B S 0.6079(6) 0.3033(6) 0.4320(3) 0.079(4) Uani 0.25 1 d D U P H 2
S1B S 0.5469(10) 0.2968(9) 0.3521(5) 0.148(7) Uani 0.25 1 d D U P H 2
N1B N 0.5897(17) 0.2706(14) 0.3891(4) 0.114(12) Uiso 0.25 1 d D U P H 2
F6B F 0.5571(15) 0.3051(17) 0.4911(7) 0.108(9) Uiso 0.25 1 d D U P H 2
F4B F 0.4922(13) 0.3109(14) 0.4378(8) 0.110(9) Uiso 0.25 1 d D U P H 2
O1B O 0.516(2) 0.3442(17) 0.3610(12) 0.144(16) Uiso 0.25 1 d D U P H 2
O4B O 0.6238(16) 0.3708(8) 0.4340(9) 0.092(11) Uiso 0.25 1 d D U P H 2
C1B C 0.6055(18) 0.3271(19) 0.3219(10) 0.230(16) Uiso 0.25 1 d D U P H 2
C2B C 0.5372(11) 0.2825(13) 0.4553(7) 0.097(9) Uiso 0.25 1 d D U P H 2
F5B F 0.5135(16) 0.2204(12) 0.4536(10) 0.128(11) Uiso 0.25 1 d D U P H 2
O3B O 0.6551(14) 0.2732(16) 0.4540(8) 0.110(12) Uiso 0.25 1 d D U P H 2
O2B O 0.5045(19) 0.2407(15) 0.3297(11) 0.172(19) Uiso 0.25 1 d D U P H 2
F1B F 0.654(2) 0.375(2) 0.3402(16) 0.25(2) Uiso 0.25 1 d D U P H 2
F2B F 0.635(3) 0.282(2) 0.3142(17) 0.25(2) Uiso 0.25 1 d D U P H 2
F3B F 0.571(3) 0.342(3) 0.2898(12) 0.25(2) Uiso 0.25 1 d D U P H 2
O3W O 0.5244(9) 0.2503(7) 0.4940(5) 0.132(5) Uani 0.75 1 d . U P I 3
I12B I 0.279(2) 0.287(2) 0.5074(12) 0.302(18) Uani 0.1 1 d . U P J 3
C225 C 0.4921(10) 0.4349(13) 0.4947(7) 0.150(7) Uani 1 1 d . U . . .
H225 H 0.486570 0.390342 0.491892 0.180 Uiso 1 1 calc R U . . .
C227 C 0.5063(11) 0.5359(14) 0.4715(7) 0.158(8) Uani 1 1 d . U . . .
H227 H 0.510826 0.560941 0.450291 0.189 Uiso 1 1 calc R U . . .
C226 C 0.4984(11) 0.4701(14) 0.4662(7) 0.158(8) Uani 1 1 d . U . . .
H226 H 0.497632 0.451618 0.441913 0.189 Uiso 1 1 calc R U . . .
I1A I 0.6775(18) 0.714(3) 0.0604(15) 0.115(10) Uani 0.1 1 d . U P K 2
I8A I 0.0696(16) 0.397(3) 0.1490(12) 0.185(14) Uani 0.05 1 d . U P L 2
I5A I 0.371(2) 0.2620(17) 0.5201(13) 0.158(13) Uani 0.05 1 d . U P M 2
I4A I -0.0190(13) 0.3650(12) 0.5370(6) 0.112(8) Uani 0.05 1 d . . P N 2
I9A I 0.4086(10) 0.1902(13) 0.6143(6) 0.164(12) Uani 0.1 1 d . . P O 2
I2A I 0.7693(18) 0.8926(14) 0.1018(12) 0.153(11) Uani 0.05 1 d . U P P 2
I3A I 0.5507(16) 0.8336(13) 0.0604(9) 0.232(12) Uani 0.15 1 d . U P Q 2
I10A I 0.433(2) 0.0843(18) 0.4955(11) 0.260(15) Uani 0.1 1 d . U P R 2
I15A I -0.0482(15) 0.4085(15) 0.3927(10) 0.149(10) Uani 0.05 1 d . U P S 2
I13A I 0.122(2) 0.332(2) 0.4132(14) 0.195(15) Uani 0.05 1 d . U P T 2
I4B I 0.6544(15) 0.796(2) 0.1606(14) 0.130(9) Uani 0.1 1 d . . P U 2

loop_
_atom_site_aniso_label
_atom_site_aniso_U_11
_atom_site_aniso_U_22
_atom_site_aniso_U_33
_atom_site_aniso_U_23
_atom_site_aniso_U_13
_atom_site_aniso_U_12
Zn1 0.201(3) 0.181(3) 0.156(2) -0.043(2) 0.045(2) 0.046(2)
Zn2 0.1023(15) 0.1142(15) 0.1133(14) 0.0003(11) 0.0342(12) 0.0299(12)
Zn3 0.1041(15) 0.1083(15) 0.1427(17) 0.0017(13) 0.0232(13) 0.0261(12)
Zn4 0.127(2) 0.210(3) 0.146(2) 0.0196(19) 0.0304(16) 0.0196(19)
P1 0.110(4) 0.117(4) 0.146(4) 0.010(3) 0.038(3) 0.037(3)
N1 0.200(16) 0.211(17) 0.145(12) -0.066(13) 0.022(11) 0.015(14)
N2 0.172(12) 0.155(13) 0.145(10) -0.032(11) 0.027(9) 0.036(13)
N3 0.151(11) 0.148(12) 0.143(10) -0.036(10) 0.031(8) 0.035(11)
N4 0.141(11) 0.142(11) 0.136(8) -0.021(9) 0.017(7) 0.044(11)
N5 0.103(7) 0.096(8) 0.131(10) 0.000(8) 0.032(7) 0.023(6)
N6 0.103(8) 0.093(8) 0.155(11) 0.005(8) 0.037(9) 0.020(6)
N7 0.094(8) 0.092(7) 0.141(10) 0.014(8) 0.036(8) 0.019(6)
N8 0.103(9) 0.106(9) 0.185(13) -0.010(9) 0.028(9) 0.023(7)
N9 0.107(9) 0.111(8) 0.101(7) 0.000(6) 0.023(8) 0.022(7)
N10 0.092(8) 0.104(8) 0.099(7) 0.000(6) 0.023(7) 0.015(7)
N11 0.090(8) 0.114(8) 0.108(7) -0.007(6) 0.023(8) 0.023(7)
N12 0.097(9) 0.119(9) 0.117(9) -0.015(6) 0.031(8) 0.027(8)
C1 0.210(19) 0.28(2) 0.152(14) -0.091(17) 0.018(14) 0.00(2)
C2 0.22(2) 0.35(3) 0.156(18) -0.106(19) -0.007(15) 0.02(2)
C3 0.216(19) 0.35(3) 0.176(18) -0.09(2) -0.005(14) 0.05(2)
C4 0.189(16) 0.31(2) 0.180(17) -0.101(18) -0.005(13) 0.05(2)
C5 0.179(15) 0.208(18) 0.148(11) -0.053(14) 0.021(10) 0.023(16)
C6 0.168(13) 0.174(15) 0.139(10) -0.028(12) 0.025(9) 0.037(14)
C7 0.154(12) 0.173(16) 0.138(11) -0.024(13) 0.017(9) 0.032(14)
C8 0.130(11) 0.162(14) 0.136(9) -0.032(11) 0.013(8) 0.059(12)
C9 0.117(11) 0.198(17) 0.137(10) -0.022(13) 0.027(9) 0.043(13)
C10 0.113(12) 0.189(16) 0.142(10) -0.031(13) 0.016(9) 0.037(12)
C11 0.116(10) 0.113(11) 0.136(10) -0.009(9) 0.024(7) 0.033(10)
C12 0.127(11) 0.233(19) 0.146(11) -0.023(14) 0.024(10) 0.066(14)
C13 0.122(12) 0.221(18) 0.146(11) -0.049(14) 0.003(9) 0.063(14)
C14 0.108(9) 0.111(10) 0.147(12) 0.008(10) 0.038(9) 0.031(7)
C15 0.117(11) 0.104(10) 0.216(18) 0.003(12) 0.019(13) 0.035(8)
C16 0.112(10) 0.112(10) 0.240(19) 0.003(12) 0.014(13) 0.027(9)
C17 0.108(8) 0.122(10) 0.138(12) 0.009(10) 0.030(9) 0.037(7)
C18 0.111(9) 0.116(11) 0.195(17) -0.001(12) 0.010(12) 0.037(8)
C19 0.111(10) 0.109(10) 0.204(17) 0.009(12) 0.004(12) 0.028(9)
C20 0.111(9) 0.089(9) 0.165(14) 0.005(10) 0.024(10) 0.022(7)
C21 0.106(8) 0.093(8) 0.158(13) 0.010(10) 0.031(9) 0.020(7)
C22 0.109(9) 0.100(9) 0.208(16) -0.002(11) 0.011(11) 0.022(7)
C23 0.111(12) 0.102(9) 0.30(2) -0.022(14) 0.007(14) 0.031(9)
C24 0.120(13) 0.132(13) 0.34(3) -0.031(16) -0.008(16) 0.040(9)
C25 0.111(12) 0.130(12) 0.34(2) -0.024(16) -0.006(16) 0.041(11)
C26 0.103(11) 0.120(11) 0.229(19) -0.008(13) 0.011(12) 0.028(10)
C27 0.116(11) 0.131(10) 0.119(9) 0.001(7) 0.028(10) 0.040(9)
C28 0.190(16) 0.157(13) 0.119(10) 0.023(10) 0.049(12) 0.086(13)
C29 0.180(16) 0.142(12) 0.124(11) 0.013(9) 0.052(12) 0.068(13)
C30 0.112(11) 0.113(9) 0.117(9) 0.004(7) 0.045(10) 0.028(9)
C31 0.215(18) 0.133(12) 0.115(9) 0.001(9) 0.035(13) 0.059(13)
C32 0.235(19) 0.140(13) 0.123(11) 0.009(9) 0.041(14) 0.076(14)
C33 0.107(11) 0.126(11) 0.100(8) 0.000(7) 0.032(9) 0.029(10)
C34 0.077(9) 0.116(9) 0.106(7) -0.009(7) 0.022(9) 0.019(9)
C35 0.087(10) 0.127(10) 0.113(8) -0.014(7) 0.026(9) 0.024(9)
C36 0.120(12) 0.132(12) 0.113(8) -0.013(8) 0.025(10) 0.038(11)
C37 0.121(13) 0.145(13) 0.121(11) -0.019(8) 0.034(11) 0.037(11)
C38 0.110(12) 0.129(12) 0.122(10) -0.024(9) 0.032(11) 0.029(10)
C39 0.118(12) 0.128(11) 0.127(9) -0.016(9) 0.041(10) 0.035(10)
C40 0.107(12) 0.137(13) 0.171(16) 0.036(13) 0.044(12) 0.042(11)
P2 0.124(4) 0.177(5) 0.104(3) 0.000(3) 0.033(3) 0.035(4)
N13 0.191(16) 0.213(14) 0.171(15) -0.075(11) 0.017(13) 0.054(17)
N14 0.180(14) 0.185(11) 0.117(10) -0.028(8) 0.032(10) 0.066(12)
N15 0.153(12) 0.168(11) 0.110(10) -0.021(7) 0.033(10) 0.048(11)
N16 0.160(12) 0.180(10) 0.106(10) -0.021(7) 0.041(10) 0.042(12)
N17 0.095(8) 0.132(10) 0.115(7) -0.023(8) 0.028(6) 0.012(8)
N18 0.091(8) 0.137(11) 0.108(8) -0.011(8) 0.034(6) 0.011(8)
N19 0.095(8) 0.151(11) 0.110(8) -0.006(8) 0.032(6) 0.023(9)
N20 0.094(8) 0.126(10) 0.124(8) -0.010(8) 0.037(7) 0.024(8)
N21 0.127(8) 0.158(10) 0.115(10) 0.004(10) 0.025(10) 0.029(7)
N22 0.127(10) 0.171(11) 0.105(9) 0.004(10) 0.025(10) 0.033(8)
N23 0.134(10) 0.172(12) 0.116(10) 0.012(11) 0.022(10) 0.026(8)
N24 0.149(12) 0.189(15) 0.170(14) -0.022(12) 0.034(14) -0.004(10)
C41 0.204(19) 0.240(16) 0.179(17) -0.092(14) 0.042(16) 0.058(18)
C42 0.184(19) 0.27(2) 0.163(17) -0.084(16) 0.025(16) 0.06(2)
C43 0.183(18) 0.27(2) 0.182(18) -0.081(14) 0.046(16) 0.06(2)
C44 0.173(17) 0.271(19) 0.148(14) -0.082(13) 0.037(14) 0.069(17)
C45 0.159(16) 0.232(14) 0.146(13) -0.063(12) 0.020(13) 0.065(17)
C46 0.163(15) 0.210(12) 0.120(11) -0.037(10) 0.031(11) 0.062(15)
C47 0.173(16) 0.207(13) 0.105(10) -0.028(10) 0.038(12) 0.050(16)
C48 0.151(14) 0.178(10) 0.108(10) -0.010(8) 0.030(12) 0.055(13)
C49 0.191(17) 0.189(13) 0.110(12) -0.004(9) 0.038(13) 0.054(16)
C50 0.188(17) 0.182(13) 0.107(10) 0.000(11) 0.047(12) 0.038(16)
C51 0.145(13) 0.159(12) 0.109(10) -0.005(8) 0.035(11) 0.035(10)
C52 0.220(19) 0.161(13) 0.112(12) -0.004(9) 0.043(14) 0.050(15)
C53 0.219(18) 0.167(13) 0.105(10) -0.006(10) 0.031(13) 0.067(15)
C54 0.110(9) 0.152(13) 0.102(8) -0.009(9) 0.031(8) 0.017(10)
C55 0.112(9) 0.189(16) 0.103(10) -0.023(11) 0.024(8) -0.002(12)
C56 0.106(11) 0.186(16) 0.124(10) -0.031(11) 0.032(8) 0.004(12)
C57 0.110(9) 0.138(13) 0.111(8) -0.015(9) 0.034(7) 0.017(10)
C58 0.109(9) 0.188(16) 0.098(10) -0.010(11) 0.026(8) 0.019(11)
C59 0.105(11) 0.182(16) 0.104(10) -0.013(10) 0.029(7) 0.019(11)
C60 0.093(8) 0.143(13) 0.124(9) -0.023(10) 0.025(8) 0.005(10)
C61 0.086(7) 0.145(13) 0.121(9) -0.023(10) 0.024(7) 0.013(10)
C62 0.095(8) 0.151(13) 0.127(9) -0.035(11) 0.026(7) 0.020(10)
C63 0.094(9) 0.189(16) 0.149(12) -0.034(13) 0.028(8) 0.020(12)
C64 0.097(11) 0.214(18) 0.174(13) -0.031(15) 0.037(10) 0.024(13)
C65 0.105(9) 0.171(16) 0.167(12) -0.011(13) 0.062(10) 0.031(12)
C66 0.114(10) 0.140(13) 0.140(12) 0.001(11) 0.054(8) 0.036(12)
C67 0.124(10) 0.164(11) 0.107(11) 0.005(11) 0.035(9) 0.028(9)
C68 0.124(10) 0.168(12) 0.173(16) 0.011(14) 0.060(13) 0.034(11)
C69 0.133(10) 0.153(13) 0.151(14) 0.012(12) 0.042(13) 0.035(9)
C70 0.126(9) 0.150(10) 0.111(11) 0.018(11) 0.023(11) 0.036(8)
C71 0.133(11) 0.145(11) 0.177(16) 0.007(14) 0.004(13) 0.031(9)
C72 0.131(11) 0.153(13) 0.167(15) 0.006(13) 0.016(13) 0.027(9)
C73 0.141(11) 0.161(11) 0.154(15) 0.003(14) 0.016(13) 0.029(9)
C74 0.141(10) 0.173(11) 0.155(14) 0.003(14) 0.029(13) 0.022(9)
C75 0.157(12) 0.186(12) 0.210(17) -0.022(17) 0.042(16) 0.007(10)
C76 0.197(18) 0.182(14) 0.30(2) -0.01(2) 0.04(2) 0.013(13)
C77 0.21(2) 0.195(16) 0.37(3) 0.00(2) 0.03(3) 0.006(14)
C78 0.199(18) 0.197(16) 0.32(3) 0.00(2) 0.04(2) -0.009(17)
C79 0.160(15) 0.193(18) 0.23(2) 0.00(2) 0.029(18) -0.017(12)
C80 0.147(15) 0.204(19) 0.094(11) 0.014(12) 0.012(11) 0.051(15)
P3 0.095(3) 0.105(4) 0.145(4) -0.002(3) 0.021(3) 0.021(3)
N25 0.100(9) 0.106(9) 0.144(11) -0.001(7) 0.009(9) 0.015(9)
N26 0.086(8) 0.105(9) 0.124(8) -0.012(6) 0.014(8) 0.020(8)
N27 0.086(8) 0.102(9) 0.122(9) -0.007(6) 0.016(8) 0.023(8)
N28 0.087(8) 0.104(8) 0.116(8) -0.008(6) 0.022(8) 0.020(7)
N29 0.108(9) 0.177(12) 0.129(8) -0.007(10) 0.027(7) 0.032(10)
N30 0.105(9) 0.189(14) 0.130(9) -0.019(11) 0.023(7) 0.022(11)
N31 0.110(9) 0.204(15) 0.141(10) -0.002(11) 0.030(7) 0.018(12)
N32 0.120(11) 0.236(17) 0.151(11) 0.021(13) 0.037(9) 0.006(12)
N33 0.095(7) 0.120(9) 0.163(11) 0.036(9) 0.039(8) 0.024(6)
N34 0.090(8) 0.114(8) 0.108(9) 0.006(7) 0.020(8) 0.017(6)
N35 0.096(8) 0.117(8) 0.113(9) 0.003(8) 0.034(8) 0.025(7)
N36 0.099(8) 0.137(10) 0.135(10) 0.016(9) 0.032(9) 0.041(7)
C81 0.127(13) 0.099(11) 0.161(13) 0.006(9) 0.012(13) 0.016(11)
C82 0.150(15) 0.116(12) 0.164(12) 0.019(11) 0.036(14) 0.012(12)
C83 0.188(17) 0.119(13) 0.148(13) 0.014(9) 0.035(14) 0.017(14)
C84 0.186(17) 0.123(13) 0.135(10) 0.006(9) 0.035(13) 0.028(13)
C85 0.115(12) 0.104(10) 0.137(9) 0.004(7) 0.023(11) 0.011(10)
C86 0.100(11) 0.106(9) 0.128(9) -0.003(7) 0.024(10) 0.021(9)
C87 0.132(13) 0.108(10) 0.123(9) -0.005(8) 0.030(11) 0.031(10)
C88 0.095(10) 0.105(8) 0.117(8) -0.006(6) 0.031(9) 0.026(9)
C89 0.142(13) 0.108(10) 0.116(8) -0.014(8) 0.014(11) 0.041(11)
C90 0.143(13) 0.109(10) 0.115(10) -0.008(7) 0.021(11) 0.038(11)
C91 0.082(10) 0.110(9) 0.132(9) -0.017(7) 0.022(9) 0.025(8)
C92 0.101(11) 0.106(9) 0.131(9) -0.018(9) 0.021(10) 0.021(10)
C93 0.094(11) 0.109(9) 0.124(10) -0.010(7) 0.032(9) 0.025(10)
C94 0.096(9) 0.114(11) 0.141(9) -0.010(9) 0.016(8) 0.020(10)
C95 0.106(11) 0.184(16) 0.136(11) 0.024(12) 0.020(9) 0.044(12)
C96 0.110(12) 0.213(17) 0.131(11) 0.010(13) 0.020(8) 0.049(13)
C97 0.106(10) 0.178(15) 0.134(9) 0.010(11) 0.028(8) 0.041(11)
C98 0.106(10) 0.193(16) 0.137(12) 0.000(12) 0.017(9) 0.045(12)
C99 0.093(11) 0.163(15) 0.135(11) -0.021(12) 0.013(8) 0.027(11)
C100 0.101(9) 0.172(15) 0.143(10) 0.003(13) 0.029(8) 0.029(12)
C101 0.101(9) 0.187(15) 0.141(11) -0.002(13) 0.026(8) 0.020(12)
C102 0.105(10) 0.236(18) 0.148(11) 0.007(14) 0.030(9) 0.017(13)
C103 0.102(11) 0.33(2) 0.174(16) 0.033(18) 0.028(10) 0.025(17)
C104 0.116(14) 0.37(3) 0.186(16) 0.01(2) 0.042(12) 0.030(18)
C105 0.118(12) 0.33(2) 0.183(15) 0.01(2) 0.044(13) 0.004(18)
C106 0.116(13) 0.28(2) 0.167(15) 0.014(17) 0.044(11) -0.015(17)
C107 0.094(9) 0.098(9) 0.173(14) 0.007(10) 0.032(9) 0.022(7)
C108 0.096(10) 0.109(10) 0.34(2) -0.001(14) 0.005(15) 0.025(10)
C109 0.102(10) 0.107(11) 0.37(3) -0.001(15) -0.006(15) 0.021(8)
C110 0.093(8) 0.109(9) 0.164(14) 0.007(10) 0.021(10) 0.019(7)
C111 0.090(8) 0.106(9) 0.137(12) -0.009(10) 0.022(9) 0.014(8)
C112 0.094(9) 0.111(10) 0.149(13) -0.020(10) 0.016(10) 0.021(7)
C113 0.103(9) 0.127(10) 0.225(18) 0.046(13) 0.033(12) 0.028(8)
C114 0.097(8) 0.123(10) 0.154(13) 0.021(10) 0.044(10) 0.028(8)
C115 0.108(9) 0.130(11) 0.169(14) 0.022(11) 0.021(11) 0.034(8)
C116 0.136(13) 0.129(12) 0.24(2) 0.027(14) 0.013(15) 0.030(10)
C117 0.146(14) 0.117(13) 0.24(2) 0.016(14) 0.019(16) 0.041(10)
C118 0.153(13) 0.122(12) 0.211(18) 0.012(13) 0.041(15) 0.054(11)
C119 0.111(11) 0.121(11) 0.173(15) 0.014(12) 0.036(11) 0.040(9)
C120 0.123(13) 0.089(10) 0.159(14) -0.008(10) 0.041(11) 0.020(10)
P4 0.188(7) 0.226(7) 0.169(6) 0.016(5) 0.049(5) 0.101(6)
N37 0.094(10) 0.114(10) 0.159(10) -0.016(9) 0.020(7) 0.023(8)
N38 0.092(8) 0.112(10) 0.144(8) 0.004(9) 0.020(7) 0.031(8)
N39 0.103(9) 0.139(11) 0.142(9) 0.011(10) 0.030(7) 0.040(9)
N40 0.103(9) 0.148(12) 0.161(8) 0.020(10) 0.037(7) 0.032(9)
N41 0.259(14) 0.161(12) 0.168(15) -0.004(13) 0.028(13) 0.100(10)
N42 0.256(17) 0.165(12) 0.137(14) -0.037(11) 0.016(13) 0.099(11)
N43 0.260(15) 0.170(13) 0.123(12) -0.035(11) 0.032(12) 0.099(11)
N44 0.270(19) 0.211(18) 0.21(2) -0.039(15) 0.065(17) 0.096(14)
N45 0.133(11) 0.215(11) 0.136(11) 0.005(8) 0.040(11) 0.029(13)
N46 0.128(12) 0.225(14) 0.130(11) 0.001(9) 0.038(11) 0.041(13)
N47 0.107(11) 0.227(12) 0.124(10) 0.002(9) 0.029(10) 0.030(12)
N48 0.141(13) 0.229(15) 0.166(14) 0.013(11) 0.028(13) 0.021(16)
C121 0.109(11) 0.131(14) 0.164(11) -0.032(12) 0.015(9) 0.021(11)
C122 0.100(11) 0.156(16) 0.188(15) -0.025(13) 0.012(10) 0.027(11)
C123 0.098(12) 0.124(14) 0.193(15) -0.034(13) 0.012(9) 0.019(11)
C124 0.102(10) 0.122(13) 0.195(13) -0.023(13) 0.021(9) 0.010(10)
C125 0.097(9) 0.112(12) 0.174(10) -0.021(11) 0.025(7) 0.013(10)
C126 0.099(9) 0.116(12) 0.166(8) 0.001(11) 0.035(8) 0.020(9)
C127 0.111(10) 0.145(14) 0.167(10) 0.020(12) 0.034(8) 0.031(11)
C128 0.129(12) 0.178(15) 0.158(9) 0.036(13) 0.046(8) 0.052(13)
C129 0.132(13) 0.215(18) 0.164(12) 0.027(16) 0.047(11) 0.062(14)
C130 0.149(13) 0.25(2) 0.170(12) 0.041(17) 0.063(12) 0.085(16)
C131 0.167(14) 0.240(17) 0.158(12) 0.012(12) 0.050(9) 0.097(15)
C132 0.159(15) 0.28(2) 0.156(11) 0.016(17) 0.045(11) 0.090(16)
C133 0.133(12) 0.238(19) 0.156(11) 0.028(16) 0.045(10) 0.058(15)
C134 0.224(15) 0.184(13) 0.180(16) 0.009(15) 0.031(13) 0.100(12)
C135 0.259(18) 0.178(15) 0.27(2) 0.003(19) 0.01(2) 0.099(15)
C136 0.261(18) 0.158(16) 0.27(2) 0.019(17) 0.00(2) 0.099(13)
C137 0.261(15) 0.161(13) 0.175(17) 0.001(15) 0.015(16) 0.101(11)
C138 0.248(17) 0.170(13) 0.21(2) 0.018(17) 0.003(18) 0.096(13)
C139 0.237(18) 0.190(17) 0.23(2) 0.032(17) 0.019(19) 0.097(12)
C140 0.282(17) 0.168(14) 0.20(2) 0.004(16) 0.019(18) 0.090(13)
C141 0.270(16) 0.167(13) 0.166(17) -0.020(13) 0.041(16) 0.100(11)
C142 0.270(17) 0.183(14) 0.21(2) -0.007(16) 0.083(16) 0.091(12)
C143 0.29(2) 0.192(17) 0.26(2) 0.01(2) 0.08(2) 0.084(15)
C144 0.31(3) 0.198(18) 0.29(3) 0.03(2) 0.07(2) 0.076(16)
C145 0.31(2) 0.209(18) 0.24(3) -0.02(2) 0.06(2) 0.100(19)
C146 0.27(2) 0.21(2) 0.22(2) -0.02(2) 0.07(2) 0.087(16)
C147 0.191(16) 0.211(14) 0.178(15) 0.025(12) 0.076(14) 0.097(13)
C148 0.28(2) 0.220(16) 0.174(17) 0.001(15) 0.102(16) 0.05(2)
C149 0.28(2) 0.214(16) 0.176(17) -0.004(14) 0.118(17) 0.04(2)
C150 0.181(17) 0.220(13) 0.161(15) 0.020(11) 0.076(13) 0.064(16)
C151 0.26(2) 0.208(16) 0.167(16) 0.026(13) 0.102(15) 0.097(18)
C152 0.26(2) 0.208(17) 0.185(18) 0.027(13) 0.105(16) 0.101(18)
C153 0.155(16) 0.224(14) 0.130(11) 0.001(10) 0.044(13) 0.017(17)
C154 0.136(14) 0.226(13) 0.127(11) 0.005(10) 0.037(12) 0.027(16)
C155 0.166(16) 0.235(14) 0.141(12) 0.016(11) 0.039(14) 0.026(17)
C156 0.27(2) 0.28(2) 0.151(13) 0.022(13) 0.073(18) 0.02(2)
C157 0.28(2) 0.27(2) 0.160(17) 0.021(14) 0.088(19) 0.00(2)
C158 0.27(2) 0.27(2) 0.173(16) 0.010(17) 0.05(2) -0.01(2)
C159 0.20(2) 0.245(17) 0.171(16) 0.029(14) 0.047(18) 0.018(19)
C160 0.24(2) 0.29(3) 0.167(19) 0.03(2) 0.053(19) 0.17(2)
Zn5 0.237(6) 0.140(4) 0.119(3) 0.006(3) 0.053(4) 0.084(4)
I2 0.349(8) 0.148(3) 0.231(5) -0.017(3) 0.006(5) 0.028(4)
I1 0.277(9) 0.131(6) 0.136(5) 0.005(4) 0.057(5) 0.065(5)
I4 0.399(14) 0.245(10) 0.136(5) 0.021(6) 0.068(8) 0.197(10)
I3 0.209(6) 0.326(10) 0.162(5) 0.050(5) 0.086(4) 0.108(6)
Zn6 0.128(8) 0.211(11) 0.141(8) 0.001(7) 0.017(6) 0.040(8)
I6 0.153(6) 0.368(13) 0.171(6) 0.065(7) 0.029(5) 0.084(7)
I7 0.193(7) 0.204(7) 0.183(6) 0.041(5) 0.049(5) 0.061(6)
I8 0.140(5) 0.201(7) 0.144(5) -0.008(5) -0.022(4) 0.051(5)
I5 0.136(5) 0.213(6) 0.100(3) -0.003(4) 0.027(3) 0.016(4)
Zn7 0.176(6) 0.192(6) 0.257(8) 0.110(6) 0.004(5) 0.018(5)
I10 0.333(7) 0.301(6) 0.181(4) 0.106(4) 0.108(5) 0.215(6)
I11 0.277(7) 0.295(8) 0.463(12) 0.101(8) 0.146(8) 0.005(6)
I9 0.353(9) 0.130(4) 0.223(6) -0.045(4) -0.095(5) -0.010(4)
I12 0.209(4) 0.149(3) 0.111(2) 0.0090(18) 0.040(3) 0.054(3)
Zn8 0.113(2) 0.176(3) 0.163(3) -0.012(2) 0.013(2) 0.051(2)
I13 0.1078(13) 0.1621(17) 0.1307(14) 0.0208(13) 0.0390(11) 0.0431(12)
I14 0.1012(14) 0.206(2) 0.188(2) -0.0097(17) 0.0238(14) 0.0512(14)
I15 0.1212(16) 0.225(3) 0.184(2) -0.0048(19) 0.0219(14) 0.0346(17)
O1W 0.122(13) 0.137(14) 0.157(14) 0.015(11) -0.060(11) -0.014(11)
I16 0.1152(14) 0.1499(17) 0.1425(15) -0.0457(14) -0.0033(11) 0.0560(13)
I16' 0.097(15) 0.135(18) 0.093(14) -0.029(13) -0.032(12) 0.095(15)
S1A 0.088(7) 0.129(8) 0.283(13) 0.056(8) 0.021(8) 0.049(6)
S2A 0.122(8) 0.110(7) 0.217(12) 0.056(7) 0.017(8) 0.036(6)
F1A 0.219(18) 0.209(18) 0.303(18) 0.000(14) 0.113(15) 0.071(14)
F2A 0.111(17) 0.26(3) 0.27(3) -0.03(2) 0.029(14) 0.035(17)
F3A 0.17(2) 0.144(18) 0.50(4) 0.015(19) 0.14(2) -0.032(15)
F4A 0.194(19) 0.21(2) 0.22(2) 0.06(2) -0.046(17) -0.027(16)
F5A 0.25(3) 0.129(17) 0.30(3) -0.043(17) -0.02(2) -0.009(17)
F6A 0.19(2) 0.26(3) 0.24(2) -0.034(17) -0.030(18) 0.02(2)
O1A 0.13(2) 0.21(3) 0.23(2) 0.023(18) 0.022(18) 0.070(19)
O2A 0.133(15) 0.196(18) 0.275(19) 0.070(15) 0.063(13) 0.062(14)
O3A 0.165(16) 0.172(16) 0.244(19) 0.015(14) 0.066(15) 0.051(14)
O4A 0.108(19) 0.19(3) 0.20(2) -0.044(15) -0.014(14) 0.019(17)
N1A 0.130(15) 0.132(16) 0.21(2) 0.011(15) -0.004(14) 0.046(12)
C1A 0.12(2) 0.159(18) 0.29(2) 0.014(17) 0.079(13) 0.016(15)
C2A 0.200(19) 0.141(19) 0.228(19) -0.03(2) -0.03(2) -0.016(16)
N1S 0.118(16) 0.117(16) 0.130(16) 0.011(12) 0.005(14) -0.044(13)
C1S 0.12(2) 0.055(18) 0.100(18) -0.024(11) 0.007(17) 0.006(16)
C2S 0.14(3) 0.058(19) 0.15(2) 0.012(15) 0.02(2) 0.026(18)
S2B 0.064(9) 0.060(8) 0.092(9) -0.027(7) 0.006(7) -0.014(7)
S1B 0.175(17) 0.109(13) 0.132(14) -0.038(11) 0.002(13) 0.018(13)
O3W 0.139(12) 0.090(11) 0.169(14) 0.001(9) 0.014(11) 0.050(10)
I12B 0.29(2) 0.34(3) 0.31(2) 0.073(18) 0.156(18) 0.055(17)
C225 0.121(15) 0.193(18) 0.126(16) -0.017(13) 0.050(14) 0.002(14)
C227 0.125(16) 0.209(18) 0.118(15) 0.015(16) 0.037(13) -0.007(17)
C226 0.122(14) 0.218(19) 0.116(14) -0.018(14) 0.036(13) 0.005(16)
I1A 0.116(14) 0.105(15) 0.116(17) -0.018(11) 0.011(11) 0.028(10)
I8A 0.084(18) 0.22(3) 0.22(3) 0.03(3) 0.006(18) 0.01(2)
I5A 0.16(2) 0.15(2) 0.22(3) 0.013(19) 0.11(2) 0.10(2)
I4A 0.14(2) 0.15(2) 0.052(11) -0.003(12) 0.050(13) 0.021(16)
I9A 0.103(11) 0.27(3) 0.144(15) 0.140(17) 0.071(12) 0.055(13)
I2A 0.14(2) 0.106(18) 0.21(3) -0.037(19) 0.07(2) -0.014(17)
I3A 0.31(3) 0.26(2) 0.196(18) 0.040(15) 0.097(19) 0.16(2)
I10A 0.27(2) 0.25(2) 0.23(2) 0.045(16) 0.025(17) 0.036(16)
I15A 0.123(16) 0.116(15) 0.194(18) -0.064(14) 0.036(14) 0.006(13)
I13A 0.20(2) 0.18(2) 0.20(2) 0.029(17) 0.064(17) 0.003(16)
I4B 0.117(11) 0.142(18) 0.130(19) -0.016(13) 0.019(10) 0.041(11)

loop_
_atom_type_symbol
_atom_type_description
_atom_type_scat_dispersion_real
_atom_type_scat_dispersion_imag
_atom_type_scat_source
C C 0.0032 0.0016 'International Tables Vol C Tables 4.2.6.8 and 6.1.1.4'
H H 0.0000 0.0000 'International Tables Vol C Tables 4.2.6.8 and 6.1.1.4'
N N 0.0061 0.0032 'International Tables Vol C Tables 4.2.6.8 and 6.1.1.4'
O O 0.0106 0.0058 'International Tables Vol C Tables 4.2.6.8 and 6.1.1.4'
F F 0.0168 0.0099 'International Tables Vol C Tables 4.2.6.8 and 6.1.1.4'
P P 0.0987 0.0902 'International Tables Vol C Tables 4.2.6.8 and 6.1.1.4'
S S 0.1203 0.1179 'International Tables Vol C Tables 4.2.6.8 and 6.1.1.4'
Zn Zn 0.3032 1.3627 'International Tables Vol C Tables 4.2.6.8 and 6.1.1.4'
I I -0.4867 1.7423 'International Tables Vol C Tables 4.2.6.8 and 6.1.1.4'

loop_
_geom_angle_atom_site_label_1
_geom_angle_atom_site_label_2
_geom_angle_atom_site_label_3
_geom_angle
_geom_angle_site_symmetry_1
_geom_angle_site_symmetry_3
N44 Zn1 N14 170.0(7) . .
N44 Zn1 N43 77.2(6) . .
N14 Zn1 N43 94.4(6) . .
N44 Zn1 N2 94.1(9) . .
N14 Zn1 N2 92.2(6) . .
N43 Zn1 N2 95.9(6) . .
N44 Zn1 N1 97.2(8) . .
N14 Zn1 N1 91.8(8) . .
N43 Zn1 N1 171.0(7) . .
N2 Zn1 N1 77.3(5) . .
N44 Zn1 N13 97.8(8) . .
N14 Zn1 N13 76.7(5) . .
N43 Zn1 N13 91.8(8) . .
N2 Zn1 N13 167.0(7) . .
N1 Zn1 N13 96.0(7) . .
N11 Zn2 N20 98.7(5) . .
N11 Zn2 N36 164.9(5) . .
N20 Zn2 N36 94.4(5) . .
N11 Zn2 N19 95.9(5) . .
N20 Zn2 N19 76.3(4) . .
N36 Zn2 N19 94.4(6) . .
N11 Zn2 N35 93.6(5) . .
N20 Zn2 N35 162.1(5) . .
N36 Zn2 N35 75.4(4) . .
N19 Zn2 N35 89.7(5) . .
N11 Zn2 N12 75.6(4) . .
N20 Zn2 N12 103.1(4) . .
N36 Zn2 N12 94.3(5) . .
N19 Zn2 N12 171.3(5) . .
N35 Zn2 N12 92.4(5) . .
N8 Zn3 N38 93.9(6) . .
N8 Zn3 N26 166.6(5) . .
N38 Zn3 N26 93.7(5) . .
N8 Zn3 N7 76.5(4) . .
N38 Zn3 N7 96.6(5) . .
N26 Zn3 N7 91.6(5) . .
N8 Zn3 N25 97.4(6) . .
N38 Zn3 N25 164.9(5) . .
N26 Zn3 N25 77.3(4) . .
N7 Zn3 N25 95.9(5) . .
N8 Zn3 N37 99.4(5) . .
N38 Zn3 N37 77.6(5) . .
N26 Zn3 N37 93.0(5) . .
N7 Zn3 N37 172.8(5) . .
N25 Zn3 N37 90.5(5) . .
N47 Zn4 N48 76.8(5) . .
N47 Zn4 N31 93.3(6) . .
N48 Zn4 N31 167.2(7) . .
N47 Zn4 N23 93.8(6) . .
N48 Zn4 N23 94.4(7) . .
N31 Zn4 N23 94.3(6) . .
N47 Zn4 N32 92.1(8) . .
N48 Zn4 N32 95.9(7) . .
N31 Zn4 N32 76.2(5) . .
N23 Zn4 N32 169.1(6) . .
N47 Zn4 N24 167.6(6) . .
N48 Zn4 N24 96.7(7) . .
N31 Zn4 N24 94.4(8) . .
N23 Zn4 N24 76.0(5) . .
N32 Zn4 N24 99.1(7) . .
C11 P1 C14 108.1(6) . .
C11 P1 C27 108.5(6) . .
C14 P1 C27 110.1(6) . .
C11 P1 C40 108.6(7) . .
C14 P1 C40 110.2(6) . .
C27 P1 C40 111.2(6) . .
C1 N1 C5 116.8(13) . .
C1 N1 Zn1 127.8(12) . .
C5 N1 Zn1 115.1(9) . .
N3 N2 C6 111.7(11) . .
N3 N2 Zn1 136.0(10) . .
C6 N2 Zn1 112.4(9) . .
N2 N3 N4 105.6(10) . .
N3 N4 C7 111.4(11) . .
N3 N4 C8 120.1(10) . .
C7 N4 C8 128.3(11) . .
N6 N5 C20 112.7(10) . .
N6 N5 C17 119.8(9) . .
C20 N5 C17 127.5(9) . .
N7 N6 N5 105.4(9) . .
N6 N7 C21 110.7(10) . .
N6 N7 Zn3 135.8(8) . .
C21 N7 Zn3 113.5(8) . .
C26 N8 C22 118.9(10) . .
C26 N8 Zn3 124.7(9) . .
C22 N8 Zn3 116.3(7) . .
N10 N9 C33 111.5(10) . .
N10 N9 C30 119.3(9) . .
C33 N9 C30 129.1(10) . .
N11 N10 N9 104.6(9) . .
C34 N11 N10 111.6(10) . .
C34 N11 Zn2 115.3(8) . .
N10 N11 Zn2 132.4(8) . .
C39 N12 C35 118.1(9) . .
C39 N12 Zn2 125.5(9) . .
C35 N12 Zn2 115.7(7) . .
N1 C1 C2 122.1(16) . .
N1 C1 H1 118.9 . .
C2 C1 H1 118.9 . .
C3 C2 C1 120.7(16) . .
C3 C2 H2 119.7 . .
C1 C2 H2 119.7 . .
C2 C3 C4 119.0(16) . .
C2 C3 H3 120.5 . .
C4 C3 H3 120.5 . .
C3 C4 C5 118.0(15) . .
C3 C4 H4 121.0 . .
C5 C4 H4 121.0 . .
N1 C5 C4 122.8(13) . .
N1 C5 C6 113.9(13) . .
C4 C5 C6 123.3(14) . .
N2 C6 C7 105.2(12) . .
N2 C6 C5 120.9(13) . .
C7 C6 C5 133.8(13) . .
N4 C7 C6 106.0(12) . .
N4 C7 H7 127.0 . .
C6 C7 H7 127.0 . .
C9 C8 C13 120.5(12) . .
C9 C8 N4 120.2(11) . .
C13 C8 N4 119.1(11) . .
C8 C9 C10 120.2(13) . .
C8 C9 H9 119.9 . .
C10 C9 H9 119.9 . .
C11 C10 C9 121.1(12) . .
C11 C10 H10 119.4 . .
C9 C10 H10 119.4 . .
C10 C11 C12 117.6(11) . .
C10 C11 P1 123.2(10) . .
C12 C11 P1 119.2(9) . .
C13 C12 C11 120.5(12) . .
C13 C12 H12 119.7 . .
C11 C12 H12 119.7 . .
C12 C13 C8 119.8(13) . .
C12 C13 H13 120.1 . .
C8 C13 H13 120.1 . .
C15 C14 C19 120.1(8) . .
C15 C14 P1 119.5(7) . .
C19 C14 P1 120.4(7) . .
C14 C15 C16 119.3(9) . .
C14 C15 H15 120.3 . .
C16 C15 H15 120.3 . .
C15 C16 C17 120.1(9) . .
C15 C16 H16 120.0 . .
C17 C16 H16 120.0 . .
C18 C17 C16 120.6(8) . .
C18 C17 N5 119.7(8) . .
C16 C17 N5 119.7(8) . .
C19 C18 C17 118.7(9) . .
C19 C18 H18 120.6 . .
C17 C18 H18 120.6 . .
C18 C19 C14 121.0(9) . .
C18 C19 H19 119.5 . .
C14 C19 H19 119.5 . .
N5 C20 C21 103.2(11) . .
N5 C20 H20 128.4 . .
C21 C20 H20 128.4 . .
N7 C21 C20 108.0(11) . .
N7 C21 C22 119.1(11) . .
C20 C21 C22 132.9(12) . .
N8 C22 C23 123.3(9) . .
N8 C22 C21 114.5(10) . .
C23 C22 C21 122.1(10) . .
C24 C23 C22 117.4(10) . .
C24 C23 H23 121.3 . .
C22 C23 H23 121.3 . .
C23 C24 C25 120.1(11) . .
C23 C24 H24 119.9 . .
C25 C24 H24 119.9 . .
C26 C25 C24 118.6(11) . .
C26 C25 H25 120.7 . .
C24 C25 H25 120.7 . .
N8 C26 C25 121.4(11) . .
N8 C26 H26 119.3 . .
C25 C26 H26 119.3 . .
C28 C27 C32 120.0 . .
C28 C27 P1 118.1(6) . .
C32 C27 P1 121.8(6) . .
C27 C28 C29 120.0 . .
C27 C28 H28 120.0 . .
C29 C28 H28 120.0 . .
C28 C29 C30 120.0 . .
C28 C29 H29 120.0 . .
C30 C29 H29 120.0 . .
C31 C30 C29 120.0 . .
C31 C30 N9 119.6(7) . .
C29 C30 N9 120.4(7) . .
C32 C31 C30 120.0 . .
C32 C31 H31 120.0 . .
C30 C31 H31 120.0 . .
C31 C32 C27 120.0 . .
C31 C32 H32 120.0 . .
C27 C32 H32 120.0 . .
N9 C33 C34 104.7(11) . .
N9 C33 H33 127.7 . .
C34 C33 H33 127.7 . .
N11 C34 C33 107.6(11) . .
N11 C34 C35 119.5(11) . .
C33 C34 C35 132.9(12) . .
N12 C35 C36 122.8(9) . .
N12 C35 C34 113.2(9) . .
C36 C35 C34 123.8(10) . .
C37 C36 C35 117.9(10) . .
C37 C36 H36 121.1 . .
C35 C36 H36 121.1 . .
C36 C37 C38 120.1(10) . .
C36 C37 H37 119.9 . .
C38 C37 H37 119.9 . .
C37 C38 C39 118.6(10) . .
C37 C38 H38 120.7 . .
C39 C38 H38 120.7 . .
N12 C39 C38 122.1(10) . .
N12 C39 H39 118.9 . .
C38 C39 H39 118.9 . .
P1 C40 H40A 109.5 . .
P1 C40 H40B 109.5 . .
H40A C40 H40B 109.5 . .
P1 C40 H40C 109.5 . .
H40A C40 H40C 109.5 . .
H40B C40 H40C 109.5 . .
C51 P2 C54 109.0(6) . .
C51 P2 C67 109.4(7) . .
C54 P2 C67 109.0(6) . .
C51 P2 C80 109.5(7) . .
C54 P2 C80 110.6(7) . .
C67 P2 C80 109.4(7) . .
C41 N13 C45 117.8(14) . .
C41 N13 Zn1 126.7(12) . .
C45 N13 Zn1 115.4(10) . .
N15 N14 C46 111.1(11) . .
N15 N14 Zn1 134.6(9) . .
C46 N14 Zn1 114.3(9) . .
N14 N15 N16 105.9(10) . .
N15 N16 C47 111.2(11) . .
N15 N16 C48 119.2(9) . .
C47 N16 C48 129.7(11) . .
N18 N17 C60 112.4(10) . .
N18 N17 C57 119.6(9) . .
C60 N17 C57 127.8(10) . .
N19 N18 N17 105.1(9) . .
N18 N19 C61 111.3(10) . .
N18 N19 Zn2 135.3(8) . .
C61 N19 Zn2 113.3(8) . .
C66 N20 C62 117.8(4) . .
C66 N20 Zn2 125.7(6) . .
C62 N20 Zn2 116.2(6) . .
N22 N21 C73 111.7(11) . .
N22 N21 C70 119.5(11) . .
C73 N21 C70 128.7(11) . .
N23 N22 N21 105.1(10) . .
C74 N23 N22 110.6(11) . .
C74 N23 Zn4 114.2(10) . .
N22 N23 Zn4 134.8(10) . .
C79 N24 C75 117.4(11) . .
C79 N24 Zn4 125.9(11) . .
C75 N24 Zn4 116.7(9) . .
N13 C41 C42 122.0(15) . .
N13 C41 H41 119.0 . .
C42 C41 H41 119.0 . .
C43 C42 C41 120.0(16) . .
C43 C42 H42 120.0 . .
C41 C42 H42 120.0 . .
C42 C43 C44 120.1(16) . .
C42 C43 H43 120.0 . .
C44 C43 H43 120.0 . .
C43 C44 C45 117.7(15) . .
C43 C44 H44 121.2 . .
C45 C44 H44 121.2 . .
N13 C45 C44 122.2(13) . .
N13 C45 C46 113.8(13) . .
C44 C45 C46 124.0(14) . .
N14 C46 C47 105.3(11) . .
N14 C46 C45 119.7(13) . .
C47 C46 C45 134.9(13) . .
N16 C47 C46 106.2(12) . .
N16 C47 H47 126.9 . .
C46 C47 H47 126.9 . .
C49 C48 C53 120.4(12) . .
C49 C48 N16 119.7(11) . .
C53 C48 N16 119.6(11) . .
C48 C49 C50 120.5(13) . .
C48 C49 H49 119.7 . .
C50 C49 H49 119.7 . .
C51 C50 C49 121.2(13) . .
C51 C50 H50 119.4 . .
C49 C50 H50 119.4 . .
C50 C51 C52 117.4(11) . .
C50 C51 P2 121.7(10) . .
C52 C51 P2 120.9(9) . .
C53 C52 C51 120.8(12) . .
C53 C52 H52 119.6 . .
C51 C52 H52 119.6 . .
C52 C53 C48 119.6(13) . .
C52 C53 H53 120.2 . .
C48 C53 H53 120.2 . .
C55 C54 C59 120.0 . .
C55 C54 P2 118.3(5) . .
C59 C54 P2 121.6(5) . .
C54 C55 C56 120.0 . .
C54 C55 H55 120.0 . .
C56 C55 H55 120.0 . .
C55 C56 C57 120.0 . .
C55 C56 H56 120.0 . .
C57 C56 H56 120.0 . .
C58 C57 C56 120.0 . .
C58 C57 N17 120.2(7) . .
C56 C57 N17 119.8(7) . .
C57 C58 C59 120.0 . .
C57 C58 H58 120.0 . .
C59 C58 H58 120.0 . .
C58 C59 C54 120.0 . .
C58 C59 H59 120.0 . .
C54 C59 H59 120.0 . .
N17 C60 C61 104.0(11) . .
N17 C60 H60 128.0 . .
C61 C60 H60 128.0 . .
N19 C61 C60 107.1(11) . .
N19 C61 C62 119.3(11) . .
C60 C61 C62 133.6(11) . .
N20 C62 C63 123.4(4) . .
N20 C62 C61 114.4(8) . .
C63 C62 C61 122.3(8) . .
C64 C63 C62 118.0(4) . .
C64 C63 H63 121.0 . .
C62 C63 H63 121.0 . .
C63 C64 C65 119.5(4) . .
C63 C64 H64 120.2 . .
C65 C64 H64 120.3 . .
C64 C65 C66 118.6(4) . .
C64 C65 H65 120.7 . .
C66 C65 H65 120.7 . .
N20 C66 C65 122.1(4) . .
N20 C66 H66 118.9 . .
C65 C66 H66 118.9 . .
C72 C67 C68 119.7(8) . .
C72 C67 P2 123.3(9) . .
C68 C67 P2 117.0(8) . .
C69 C68 C67 119.6(9) . .
C69 C68 H68 120.2 . .
C67 C68 H68 120.2 . .
C68 C69 C70 119.9(9) . .
C68 C69 H69 120.0 . .
C70 C69 H69 120.0 . .
C71 C70 C69 119.8(8) . .
C71 C70 N21 119.6(10) . .
C69 C70 N21 120.1(10) . .
C72 C71 C70 119.3(10) . .
C72 C71 H71 120.3 . .
C70 C71 H71 120.3 . .
C67 C72 C71 120.7(9) . .
C67 C72 H72 119.6 . .
C71 C72 H72 119.6 . .
N21 C73 C74 104.2(12) . .
N21 C73 H73 127.9 . .
C74 C73 H73 127.9 . .
N23 C74 C73 108.2(12) . .
N23 C74 C75 119.9(12) . .
C73 C74 C75 131.9(13) . .
N24 C75 C76 124.1(11) . .
N24 C75 C74 113.1(11) . .
C76 C75 C74 122.2(12) . .
C77 C76 C75 117.4(11) . .
C77 C76 H76 121.3 . .
C75 C76 H76 121.3 . .
C76 C77 C78 119.2(12) . .
C76 C77 H77 120.4 . .
C78 C77 H77 120.4 . .
C77 C78 C79 120.1(12) . .
C77 C78 H78 119.9 . .
C79 C78 H78 119.9 . .
N24 C79 C78 121.3(12) . .
N24 C79 H79 119.4 . .
C78 C79 H79 119.4 . .
P2 C80 H80A 109.5 . .
P2 C80 H80B 109.5 . .
H80A C80 H80B 109.5 . .
P2 C80 H80C 109.5 . .
H80A C80 H80C 109.5 . .
H80B C80 H80C 109.5 . .
C91 P3 C94 106.6(6) . .
C91 P3 C107 110.6(6) . .
C94 P3 C107 109.9(6) . .
C91 P3 C120 109.9(6) . .
C94 P3 C120 110.1(7) . .
C107 P3 C120 109.7(6) . .
C81 N25 C85 117.3(12) . .
C81 N25 Zn3 126.7(11) . .
C85 N25 Zn3 115.5(9) . .
N27 N26 C86 111.3(10) . .
N27 N26 Zn3 135.8(8) . .
C86 N26 Zn3 112.7(8) . .
N26 N27 N28 105.8(10) . .
N27 N28 C87 111.3(10) . .
N27 N28 C88 120.3(9) . .
C87 N28 C88 128.3(10) . .
N30 N29 C100 113.5(10) . .
N30 N29 C97 119.2(10) . .
C100 N29 C97 127.3(10) . .
N31 N30 N29 104.6(10) . .
N30 N31 C101 110.9(11) . .
N30 N31 Zn4 134.3(9) . .
C101 N31 Zn4 114.7(9) . .
C106 N32 C102 119.5(10) . .
C106 N32 Zn4 124.9(10) . .
C102 N32 Zn4 115.6(8) . .
N34 N33 C113 111.2(10) . .
N34 N33 C110 120.5(10) . .
C113 N33 C110 127.5(11) . .
N35 N34 N33 104.7(9) . .
C114 N35 N34 111.5(10) . .
C114 N35 Zn2 114.3(8) . .
N34 N35 Zn2 134.1(9) . .
C119 N36 C115 116.9(9) . .
C119 N36 Zn2 126.1(9) . .
C115 N36 Zn2 117.0(7) . .
N25 C81 C82 122.4(14) . .
N25 C81 H81 118.8 . .
C82 C81 H81 118.8 . .
C83 C82 C81 120.0(15) . .
C83 C82 H82 120.0 . .
C81 C82 H82 120.0 . .
C82 C83 C84 120.2(15) . .
C82 C83 H83 119.9 . .
C84 C83 H83 119.9 . .
C83 C84 C85 117.4(14) . .
C83 C84 H84 121.3 . .
C85 C84 H84 121.3 . .
N25 C85 C84 122.6(13) . .
N25 C85 C86 113.6(12) . .
C84 C85 C86 123.7(13) . .
N26 C86 C87 105.3(11) . .
N26 C86 C85 120.3(12) . .
C87 C86 C85 134.3(12) . .
N28 C87 C86 106.1(11) . .
N28 C87 H87 126.9 . .
C86 C87 H87 126.9 . .
C89 C88 C93 120.2(12) . .
C89 C88 N28 119.1(10) . .
C93 C88 N28 120.7(10) . .
C88 C89 C90 120.3(12) . .
C88 C89 H89 119.8 . .
C90 C89 H89 119.8 . .
C91 C90 C89 121.2(12) . .
C91 C90 H90 119.4 . .
C89 C90 H90 119.4 . .
C90 C91 C92 117.6(11) . .
C90 C91 P3 121.7(9) . .
C92 C91 P3 120.7(9) . .
C93 C92 C91 120.5(12) . .
C93 C92 H92 119.8 . .
C91 C92 H92 119.8 . .
C92 C93 C88 120.2(12) . .
C92 C93 H93 119.9 . .
C88 C93 H93 119.9 . .
C99 C94 C95 121.1(8) . .
C99 C94 P3 121.0(8) . .
C95 C94 P3 117.9(8) . .
C96 C95 C94 119.3(9) . .
C96 C95 H95 120.3 . .
C94 C95 H95 120.3 . .
C95 C96 C97 119.3(9) . .
C95 C96 H96 120.3 . .
C97 C96 H96 120.3 . .
C98 C97 C96 121.1(8) . .
C98 C97 N29 119.2(9) . .
C96 C97 N29 119.5(9) . .
C99 C98 C97 119.1(9) . .
C99 C98 H98 120.5 . .
C97 C98 H98 120.5 . .
C98 C99 C94 119.9(9) . .
C98 C99 H99 120.0 . .
C94 C99 H99 120.0 . .
N29 C100 C101 102.8(11) . .
N29 C100 H100 128.6 . .
C101 C100 H100 128.6 . .
N31 C101 C100 108.2(11) . .
N31 C101 C102 118.5(12) . .
C100 C101 C102 133.2(12) . .
N32 C102 C103 122.4(10) . .
N32 C102 C101 114.9(10) . .
C103 C102 C101 122.4(11) . .
C104 C103 C102 117.4(11) . .
C104 C103 H103 121.3 . .
C102 C103 H103 121.3 . .
C103 C104 C105 120.8(12) . .
C103 C104 H104 119.6 . .
C105 C104 H104 119.6 . .
C106 C105 C104 117.8(12) . .
C106 C105 H105 121.1 . .
C104 C105 H105 121.1 . .
N32 C106 C105 121.4(12) . .
N32 C106 H106 119.3 . .
C105 C106 H106 119.3 . .
C112 C107 C108 119.6(8) . .
C112 C107 P3 122.0(8) . .
C108 C107 P3 118.2(8) . .
C109 C108 C107 119.8(9) . .
C109 C108 H108 120.1 . .
C107 C108 H108 120.1 . .
C108 C109 C110 119.9(9) . .
C108 C109 H109 120.0 . .
C110 C109 H109 120.0 . .
C111 C110 C109 119.5(8) . .
C111 C110 N33 120.4(9) . .
C109 C110 N33 120.0(9) . .
C112 C111 C110 120.4(9) . .
C112 C111 H111 119.8 . .
C110 C111 H111 119.8 . .
C111 C112 C107 120.1(9) . .
C111 C112 H112 120.0 . .
C107 C112 H112 120.0 . .
N33 C113 C114 104.5(11) . .
N33 C113 H113 127.8 . .
C114 C113 H113 127.8 . .
N35 C114 C113 107.2(11) . .
N35 C114 C115 119.8(11) . .
C113 C114 C115 132.0(12) . .
N36 C115 C116 124.3(9) . .
N36 C115 C114 113.4(10) . .
C116 C115 C114 122.3(11) . .
C117 C116 C115 117.8(10) . .
C117 C116 H116 121.1 . .
C115 C116 H116 121.1 . .
C116 C117 C118 118.3(11) . .
C116 C117 H117 120.9 . .
C118 C117 H117 120.9 . .
C119 C118 C117 120.4(11) . .
C119 C118 H118 119.8 . .
C117 C118 H118 119.8 . .
N36 C119 C118 121.8(11) . .
N36 C119 H119 119.1 . .
C118 C119 H119 119.1 . .
P3 C120 H12A 109.5 . .
P3 C120 H12B 109.5 . .
H12A C120 H12B 109.5 . .
P3 C120 H12C 109.5 . .
H12A C120 H12C 109.5 . .
H12B C120 H12C 109.5 . .
C131 P4 C134 107.4(7) . .
C131 P4 C147 108.5(8) . .
C134 P4 C147 110.1(7) . .
C131 P4 C160 110.1(7) . .
C134 P4 C160 110.7(8) . .
C147 P4 C160 110.0(8) . .
C121 N37 C125 117.2(12) . .
C121 N37 Zn3 128.0(11) . .
C125 N37 Zn3 114.5(9) . .
N39 N38 C126 111.7(11) . .
N39 N38 Zn3 135.5(9) . .
C126 N38 Zn3 112.8(9) . .
N38 N39 N40 105.8(10) . .
N39 N40 C127 111.1(11) . .
N39 N40 C128 120.3(10) . .
C127 N40 C128 128.4(11) . .
N42 N41 C140 112.7(11) . .
N42 N41 C137 118.9(10) . .
C140 N41 C137 128.2(11) . .
N43 N42 N41 104.8(11) . .
N42 N43 C141 111.2(11) . .
N42 N43 Zn1 135.9(11) . .
C141 N43 Zn1 112.8(10) . .
C146 N44 C142 120.2(11) . .
C146 N44 Zn1 122.7(12) . .
C142 N44 Zn1 116.9(10) . .
N46 N45 C153 111.3(11) . .
N46 N45 C150 120.1(11) . .
C153 N45 C150 128.6(12) . .
N47 N46 N45 105.5(10) . .
C154 N47 N46 110.3(11) . .
C154 N47 Zn4 114.3(10) . .
N46 N47 Zn4 135.4(9) . .
C155 N48 C159 117.4(4) . .
C155 N48 Zn4 116.2(8) . .
C159 N48 Zn4 126.3(8) . .
N37 C121 C122 122.2(15) . .
N37 C121 H121 118.9 . .
C122 C121 H121 118.9 . .
C123 C122 C121 120.6(15) . .
C123 C122 H122 119.7 . .
C121 C122 H122 119.7 . .
C122 C123 C124 119.4(15) . .
C122 C123 H123 120.3 . .
C124 C123 H123 120.3 . .
C123 C124 C125 117.7(14) . .
C123 C124 H124 121.2 . .
C125 C124 H124 121.2 . .
N37 C125 C124 122.8(13) . .
N37 C125 C126 114.2(12) . .
C124 C125 C126 123.0(13) . .
N38 C126 C127 105.0(11) . .
N38 C126 C125 120.6(12) . .
C127 C126 C125 134.3(13) . .
N40 C127 C126 106.4(12) . .
N40 C127 H127 126.8 . .
C126 C127 H127 126.8 . .
C129 C128 C133 120.4(13) . .
C129 C128 N40 120.3(11) . .
C133 C128 N40 119.2(11) . .
C128 C129 C130 119.9(13) . .
C128 C129 H129 120.0 . .
C130 C129 H129 120.0 . .
C131 C130 C129 121.4(13) . .
C131 C130 H130 119.3 . .
C129 C130 H130 119.3 . .
C130 C131 C132 118.0(12) . .
C130 C131 P4 121.7(10) . .
C132 C131 P4 120.3(10) . .
C133 C132 C131 119.8(13) . .
C133 C132 H132 120.1 . .
C131 C132 H132 120.1 . .
C132 C133 C128 120.2(13) . .
C132 C133 H133 119.9 . .
C128 C133 H133 119.9 . .
C135 C134 C139 120.0 . .
C135 C134 P4 118.9(7) . .
C139 C134 P4 121.0(7) . .
C134 C135 C136 120.0 . .
C134 C135 H135 120.0 . .
C136 C135 H135 120.0 . .
C137 C136 C135 120.0 . .
C137 C136 H136 120.0 . .
C135 C136 H136 120.0 . .
C136 C137 C138 120.0 . .
C136 C137 N41 120.5(8) . .
C138 C137 N41 119.5(8) . .
C137 C138 C139 120.0 . .
C137 C138 H138 120.0 . .
C139 C138 H138 120.0 . .
C138 C139 C134 120.0 . .
C138 C139 H139 120.0 . .
C134 C139 H139 120.0 . .
N41 C140 C141 103.6(12) . .
N41 C140 H140 128.2 . .
C141 C140 H140 128.2 . .
N43 C141 C140 107.2(12) . .
N43 C141 C142 117.8(13) . .
C140 C141 C142 134.1(14) . .
N44 C142 C143 122.5(10) . .
N44 C142 C141 115.1(11) . .
C143 C142 C141 122.5(13) . .
C144 C143 C142 116.7(12) . .
C144 C143 H143 121.7 . .
C142 C143 H143 121.7 . .
C143 C144 C145 121.6(12) . .
C143 C144 H144 119.2 . .
C145 C144 H144 119.2 . .
C146 C145 C144 117.6(12) . .
C146 C145 H145 121.2 . .
C144 C145 H145 121.2 . .
N44 C146 C145 120.9(12) . .
N44 C146 H146 119.5 . .
C145 C146 H146 119.5 . .
C148 C147 C152 120.0 . .
C148 C147 P4 117.3(7) . .
C152 C147 P4 122.7(7) . .
C147 C148 C149 120.0 . .
C147 C148 H148 120.0 . .
C149 C148 H148 120.0 . .
C148 C149 C150 120.0 . .
C148 C149 H149 120.0 . .
C150 C149 H149 120.0 . .
C149 C150 C151 120.0 . .
C149 C150 N45 119.6(9) . .
C151 C150 N45 120.4(9) . .
C152 C151 C150 120.0 . .
C152 C151 H151 120.0 . .
C150 C151 H151 120.0 . .
C151 C152 C147 120.0 . .
C151 C152 H152 120.0 . .
C147 C152 H152 120.0 . .
N45 C153 C154 104.4(12) . .
N45 C153 H153 127.8 . .
C154 C153 H153 127.8 . .
N47 C154 C153 108.4(12) . .
N47 C154 C155 119.5(12) . .
C153 C154 C155 132.1(13) . .
N48 C155 C156 123.5(4) . .
N48 C155 C154 113.3(10) . .
C156 C155 C154 122.8(10) . .
C157 C156 C155 117.9(4) . .
C157 C156 H156 121.1 . .
C155 C156 H156 121.1 . .
C156 C157 C158 119.3(4) . .
C156 C157 H157 120.4 . .
C158 C157 H157 120.4 . .
C157 C158 C159 119.0(4) . .
C157 C158 H158 120.5 . .
C159 C158 H158 120.5 . .
N48 C159 C158 122.2(4) . .
N48 C159 H159 118.9 . .
C158 C159 H159 118.9 . .
P4 C160 H16A 109.5 . .
P4 C160 H16B 109.5 . .
H16A C160 H16B 109.5 . .
P4 C160 H16C 109.5 . .
H16A C160 H16C 109.5 . .
H16B C160 H16C 109.5 . .
C202 C201 C206 120.0 . .
C202 C201 H201 120.0 . .
C206 C201 H201 120.0 . .
C201 C202 C203 120.0 . .
C201 C202 H202 120.0 . .
C203 C202 H202 120.0 . .
C204 C203 C202 120.0 . .
C204 C203 H203 120.0 . .
C202 C203 H203 120.0 . .
C203 C204 C205 120.0 . .
C203 C204 H204 120.0 . .
C205 C204 H204 120.0 . .
C206 C205 C204 120.0 . .
C206 C205 H205 120.0 . .
C204 C205 H205 120.0 . .
C205 C206 C201 120.0 . .
C205 C206 H206 120.0 . .
C201 C206 H206 120.0 . .
C208 C207 C212 120.0 . .
C208 C207 H207 120.0 . .
C212 C207 H207 120.0 . .
C207 C208 C209 120.0 . .
C207 C208 H208 120.0 . .
C209 C208 H208 120.0 . .
C210 C209 C208 120.0 . .
C210 C209 H209 120.0 . .
C208 C209 H209 120.0 . .
C209 C210 C211 120.0 . .
C209 C210 H210 120.0 . .
C211 C210 H210 120.0 . .
C212 C211 C210 120.0 . .
C212 C211 H211 120.0 . .
C210 C211 H211 120.0 . .
C211 C212 C207 120.0 . .
C211 C212 H212 120.0 . .
C207 C212 H212 120.0 . .
C214 C213 C218 120.0 . .
C214 C213 H213 120.0 . .
C218 C213 H213 120.0 . .
C215 C214 C213 120.0 . .
C215 C214 H214 120.0 . .
C213 C214 H214 120.0 . .
C214 C215 C216 120.0 . .
C214 C215 H215 120.0 . .
C216 C215 H215 120.0 . .
C215 C216 C217 120.0 . .
C215 C216 H216 120.0 . .
C217 C216 H216 120.0 . .
C218 C217 C216 120.0 . .
C218 C217 H217 120.0 . .
C216 C217 H217 120.0 . .
C217 C218 C213 120.0 . .
C217 C218 H218 120.0 . .
C213 C218 H218 120.0 . .
C220 C219 C224 120.0 . .
C220 C219 H219 120.0 . .
C224 C219 H219 120.0 . .
C219 C220 C221 120.0 . .
C219 C220 H220 120.0 . .
C221 C220 H220 120.0 . .
C220 C221 C222 120.0 . .
C220 C221 H221 120.0 . .
C222 C221 H221 120.0 . .
C223 C222 C221 120.0 . .
C223 C222 H222 120.0 . .
C221 C222 H222 120.0 . .
C224 C223 C222 120.0 . .
C224 C223 H223 120.0 . .
C222 C223 H223 120.0 . .
C223 C224 C219 120.0 . .
C223 C224 H224 120.0 . .
C219 C224 H224 120.0 . .
I2 Zn5 I1 113.8(4) . .
I2 Zn5 I4 115.2(3) . .
I1 Zn5 I4 107.5(4) . .
I2 Zn5 I3 105.7(3) . .
I1 Zn5 I3 106.9(4) . .
I4 Zn5 I3 107.2(4) . .
I6 Zn6 I8 115.6(6) . .
I6 Zn6 I5 106.6(5) . .
I8 Zn6 I5 108.1(5) . .
I6 Zn6 I7 110.2(5) . .
I8 Zn6 I7 105.1(5) . .
I5 Zn6 I7 111.3(5) . .
I9 Zn7 I11 96.6(4) . .
I9 Zn7 I12 111.5(4) . .
I11 Zn7 I12 105.6(3) . .
I9 Zn7 I10 109.6(3) . .
I11 Zn7 I10 120.8(4) . .
I12 Zn7 I10 111.7(3) . .
O1W Zn8 I15 102.6(4) . .
O1W Zn8 I13 103.2(6) . .
I15 Zn8 I13 113.83(15) . .
O1W Zn8 I14 104.2(6) . .
I15 Zn8 I14 116.71(16) . .
I13 Zn8 I14 113.99(14) . .
O2A S1A O1A 113.2(17) . .
O2A S1A N1A 116.3(14) . .
O1A S1A N1A 109.0(14) . .
O2A S1A C1A 107.3(15) . .
O1A S1A C1A 106.4(14) . .
N1A S1A C1A 103.7(13) . .
O3A S2A O4A 130.2(18) . .
O3A S2A N1A 115.9(14) . .
O4A S2A N1A 106.6(13) . .
O3A S2A C2A 99.3(15) . .
O4A S2A C2A 97.7(14) . .
N1A S2A C2A 100.0(13) . .
S1A N1A S2A 122.9(13) . .
F3A C1A F1A 105(2) . .
F3A C1A F2A 112(2) . .
F1A C1A F2A 108(2) . .
F3A C1A S1A 110.0(19) . .
F1A C1A S1A 109.4(19) . .
F2A C1A S1A 111.4(17) . .
F4A C2A F6A 110(2) . .
F4A C2A F5A 115(2) . .
F6A C2A F5A 102(2) . .
F4A C2A S2A 106.7(17) . .
F6A C2A S2A 114.9(19) . .
F5A C2A S2A 108.4(16) . .
N1S C1S C2S 171(4) . .
C1S C2S H2S1 110.1 . .
C1S C2S H2S2 110.8 . .
H2S1 C2S H2S2 109.5 . .
C1S C2S H2S3 107.5 . .
H2S1 C2S H2S3 109.5 . .
H2S2 C2S H2S3 109.5 . .
O4B S2B O3B 118.5(19) . .
O4B S2B N1B 114.0(16) . .
O3B S2B N1B 105.8(16) . .
O4B S2B C2B 103.0(15) . .
O3B S2B C2B 102.8(16) . .
N1B S2B C2B 112.3(15) . .
O1B S1B O2B 117(2) . .
O1B S1B N1B 115.1(18) . .
O2B S1B N1B 104.9(19) . .
O1B S1B C1B 110.7(19) . .
O2B S1B C1B 101.7(19) . .
N1B S1B C1B 106.0(16) . .
S2B N1B S1B 123.7(16) . .
F3B C1B F1B 113(3) . .
F3B C1B F2B 109(3) . .
F1B C1B F2B 105(3) . .
F3B C1B S1B 108(2) . .
F1B C1B S1B 110(2) . .
F2B C1B S1B 110(2) . .
F6B C2B F4B 108(2) . .
F6B C2B F5B 110(2) . .
F4B C2B F5B 112(2) . .
F6B C2B S2B 109.2(18) . .
F4B C2B S2B 107.0(18) . .
F5B C2B S2B 110.5(19) . .
C226 C225 C227 117(3) . 2_666
C226 C225 H225 121.4 . .
C227 C225 H225 121.4 2_666 .
C225 C227 C226 123(2) 2_666 .
C225 C227 H227 118.4 2_666 .
C226 C227 H227 118.4 . .
C225 C226 C227 120(3) . .
C225 C226 H226 120.2 . .
C227 C226 H226 120.2 . .

loop_
_geom_bond_atom_site_label_1
_geom_bond_atom_site_label_2
_geom_bond_distance
_geom_bond_site_symmetry_2
Zn1 N44 2.070(16) .
Zn1 N14 2.141(13) .
Zn1 N43 2.162(14) .
Zn1 N2 2.165(13) .
Zn1 N1 2.187(16) .
Zn1 N13 2.202(15) .
Zn2 N11 2.126(11) .
Zn2 N20 2.143(9) .
Zn2 N36 2.169(11) .
Zn2 N19 2.173(11) .
Zn2 N35 2.173(11) .
Zn2 N12 2.192(11) .
Zn3 N8 2.132(11) .
Zn3 N38 2.149(12) .
Zn3 N26 2.157(11) .
Zn3 N7 2.157(11) .
Zn3 N25 2.171(13) .
Zn3 N37 2.192(12) .
Zn4 N47 2.116(13) .
Zn4 N48 2.136(12) .
Zn4 N31 2.142(13) .
Zn4 N23 2.148(13) .
Zn4 N32 2.159(13) .
Zn4 N24 2.160(15) .
P1 C11 1.764(11) .
P1 C14 1.778(8) .
P1 C27 1.779(7) .
P1 C40 1.822(11) .
N1 C1 1.330(14) .
N1 C5 1.356(14) .
N2 N3 1.304(11) .
N2 C6 1.351(13) .
N3 N4 1.324(11) .
N4 C7 1.334(13) .
N4 C8 1.405(13) .
N5 N6 1.316(11) .
N5 C20 1.342(12) .
N5 C17 1.442(11) .
N6 N7 1.306(11) .
N7 C21 1.328(12) .
N8 C26 1.336(9) .
N8 C22 1.342(9) .
N9 N10 1.342(11) .
N9 C33 1.357(12) .
N9 C30 1.401(10) .
N10 N11 1.330(11) .
N11 C34 1.327(12) .
N12 C39 1.341(9) .
N12 C35 1.345(9) .
C1 C2 1.371(17) .
C1 H1 0.9500 .
C2 C3 1.335(17) .
C2 H2 0.9500 .
C3 C4 1.373(16) .
C3 H3 0.9500 .
C4 C5 1.384(16) .
C4 H4 0.9500 .
C5 C6 1.474(15) .
C6 C7 1.371(14) .
C7 H7 0.9500 .
C8 C9 1.347(14) .
C8 C13 1.390(13) .
C9 C10 1.388(14) .
C9 H9 0.9500 .
C10 C11 1.378(13) .
C10 H10 0.9500 .
C11 C12 1.418(14) .
C12 C13 1.366(14) .
C12 H12 0.9500 .
C13 H13 0.9500 .
C14 C15 1.386(8) .
C14 C19 1.389(8) .
C15 C16 1.390(8) .
C15 H15 0.9500 .
C16 C17 1.394(8) .
C16 H16 0.9500 .
C17 C18 1.388(8) .
C18 C19 1.383(8) .
C18 H18 0.9500 .
C19 H19 0.9500 .
C20 C21 1.367(14) .
C20 H20 0.9500 .
C21 C22 1.453(13) .
C22 C23 1.377(9) .
C23 C24 1.377(10) .
C23 H23 0.9500 .
C24 C25 1.388(10) .
C24 H24 0.9500 .
C25 C26 1.384(10) .
C25 H25 0.9500 .
C26 H26 0.9500 .
C27 C28 1.3900 .
C27 C32 1.3900 .
C28 C29 1.3900 .
C28 H28 0.9500 .
C29 C30 1.3900 .
C29 H29 0.9500 .
C30 C31 1.3900 .
C31 C32 1.3900 .
C31 H31 0.9500 .
C32 H32 0.9500 .
C33 C34 1.367(14) .
C33 H33 0.9500 .
C34 C35 1.462(13) .
C35 C36 1.384(9) .
C36 C37 1.368(9) .
C36 H36 0.9500 .
C37 C38 1.380(10) .
C37 H37 0.9500 .
C38 C39 1.381(9) .
C38 H38 0.9500 .
C39 H39 0.9500 .
C40 H40A 0.9800 .
C40 H40B 0.9800 .
C40 H40C 0.9800 .
P2 C51 1.758(12) .
P2 C54 1.781(7) .
P2 C67 1.789(8) .
P2 C80 1.825(11) .
N13 C41 1.326(14) .
N13 C45 1.355(14) .
N14 N15 1.307(11) .
N14 C46 1.355(13) .
N15 N16 1.326(11) .
N16 C47 1.333(13) .
N16 C48 1.404(13) .
N17 N18 1.320(11) .
N17 C60 1.345(12) .
N17 C57 1.443(10) .
N18 N19 1.316(11) .
N19 C61 1.329(12) .
N20 C66 1.345(4) .
N20 C62 1.346(4) .
N21 N22 1.338(11) .
N21 C73 1.349(13) .
N21 C70 1.404(11) .
N22 N23 1.327(11) .
N23 C74 1.326(13) .
N24 C79 1.345(9) .
N24 C75 1.346(9) .
C41 C42 1.372(17) .
C41 H41 0.9500 .
C42 C43 1.337(17) .
C42 H42 0.9500 .
C43 C44 1.371(16) .
C43 H43 0.9500 .
C44 C45 1.385(16) .
C44 H44 0.9500 .
C45 C46 1.478(15) .
C46 C47 1.369(14) .
C47 H47 0.9500 .
C48 C49 1.345(14) .
C48 C53 1.392(13) .
C49 C50 1.386(14) .
C49 H49 0.9500 .
C50 C51 1.380(13) .
C50 H50 0.9500 .
C51 C52 1.418(14) .
C52 C53 1.371(14) .
C52 H52 0.9500 .
C53 H53 0.9500 .
C54 C55 1.3900 .
C54 C59 1.3900 .
C55 C56 1.3900 .
C55 H55 0.9500 .
C56 C57 1.3900 .
C56 H56 0.9500 .
C57 C58 1.3900 .
C58 C59 1.3900 .
C58 H58 0.9500 .
C59 H59 0.9500 .
C60 C61 1.374(14) .
C60 H60 0.9500 .
C61 C62 1.459(13) .
C62 C63 1.382(4) .
C63 C64 1.376(4) .
C63 H63 0.9500 .
C64 C65 1.384(4) .
C64 H64 0.9500 .
C65 C66 1.391(4) .
C65 H65 0.9500 .
C66 H66 0.9500 .
C67 C72 1.381(8) .
C67 C68 1.396(8) .
C68 C69 1.386(8) .
C68 H68 0.9500 .
C69 C70 1.392(8) .
C69 H69 0.9500 .
C70 C71 1.387(8) .
C71 C72 1.387(8) .
C71 H71 0.9500 .
C72 H72 0.9500 .
C73 C74 1.370(14) .
C73 H73 0.9500 .
C74 C75 1.462(14) .
C75 C76 1.384(10) .
C76 C77 1.370(10) .
C76 H76 0.9500 .
C77 C78 1.380(10) .
C77 H77 0.9500 .
C78 C79 1.382(10) .
C78 H78 0.9500 .
C79 H79 0.9500 .
C80 H80A 0.9800 .
C80 H80B 0.9800 .
C80 H80C 0.9800 .
P3 C91 1.762(11) .
P3 C94 1.777(8) .
P3 C107 1.781(8) .
P3 C120 1.824(11) .
N25 C81 1.326(14) .
N25 C85 1.357(14) .
N26 N27 1.306(11) .
N26 C86 1.354(13) .
N27 N28 1.325(11) .
N28 C87 1.332(12) .
N28 C88 1.407(13) .
N29 N30 1.318(11) .
N29 C100 1.345(12) .
N29 C97 1.445(11) .
N30 N31 1.313(11) .
N31 C101 1.329(13) .
N32 C106 1.341(10) .
N32 C102 1.342(9) .
N33 N34 1.335(11) .
N33 C113 1.355(13) .
N33 C110 1.407(11) .
N34 N35 1.329(11) .
N35 C114 1.325(13) .
N36 C119 1.344(9) .
N36 C115 1.348(9) .
C81 C82 1.370(16) .
C81 H81 0.9500 .
C82 C83 1.335(17) .
C82 H82 0.9500 .
C83 C84 1.374(16) .
C83 H83 0.9500 .
C84 C85 1.382(15) .
C84 H84 0.9500 .
C85 C86 1.474(15) .
C86 C87 1.369(14) .
C87 H87 0.9500 .
C88 C89 1.348(13) .
C88 C93 1.389(13) .
C89 C90 1.388(14) .
C89 H89 0.9500 .
C90 C91 1.380(13) .
C90 H90 0.9500 .
C91 C92 1.415(13) .
C92 C93 1.366(14) .
C92 H92 0.9500 .
C93 H93 0.9500 .
C94 C99 1.384(8) .
C94 C95 1.389(8) .
C95 C96 1.388(8) .
C95 H95 0.9500 .
C96 C97 1.393(8) .
C96 H96 0.9500 .
C97 C98 1.392(8) .
C98 C99 1.383(8) .
C98 H98 0.9500 .
C99 H99 0.9500 .
C100 C101 1.368(14) .
C100 H100 0.9500 .
C101 C102 1.455(13) .
C102 C103 1.379(10) .
C103 C104 1.377(10) .
C103 H103 0.9500 .
C104 C105 1.387(10) .
C104 H104 0.9500 .
C105 C106 1.386(10) .
C105 H105 0.9500 .
C106 H106 0.9500 .
C107 C112 1.381(8) .
C107 C108 1.390(8) .
C108 C109 1.387(8) .
C108 H108 0.9500 .
C109 C110 1.390(8) .
C109 H109 0.9500 .
C110 C111 1.381(8) .
C111 C112 1.380(8) .
C111 H111 0.9500 .
C112 H112 0.9500 .
C113 C114 1.369(14) .
C113 H113 0.9500 .
C114 C115 1.459(13) .
C115 C116 1.386(9) .
C116 C117 1.376(10) .
C116 H116 0.9500 .
C117 C118 1.385(10) .
C117 H117 0.9500 .
C118 C119 1.377(10) .
C118 H118 0.9500 .
C119 H119 0.9500 .
C120 H12A 0.9800 .
C120 H12B 0.9800 .
C120 H12C 0.9800 .
P4 C131 1.761(12) .
P4 C134 1.781(8) .
P4 C147 1.784(8) .
P4 C160 1.821(11) .
N37 C121 1.321(14) .
N37 C125 1.355(14) .
N38 N39 1.304(11) .
N38 C126 1.349(13) .
N39 N40 1.322(11) .
N40 C127 1.331(13) .
N40 C128 1.406(13) .
N41 N42 1.315(11) .
N41 C140 1.344(13) .
N41 C137 1.444(11) .
N42 N43 1.309(12) .
N43 C141 1.327(13) .
N44 C146 1.337(10) .
N44 C142 1.342(10) .
N45 N46 1.338(11) .
N45 C153 1.353(13) .
N45 C150 1.407(11) .
N46 N47 1.334(11) .
N47 C154 1.323(13) .
N48 C155 1.345(4) .
N48 C159 1.346(4) .
C121 C122 1.374(16) .
C121 H121 0.9500 .
C122 C123 1.337(17) .
C122 H122 0.9500 .
C123 C124 1.372(16) .
C123 H123 0.9500 .
C124 C125 1.388(15) .
C124 H124 0.9500 .
C125 C126 1.478(15) .
C126 C127 1.370(14) .
C127 H127 0.9500 .
C128 C129 1.347(14) .
C128 C133 1.390(14) .
C129 C130 1.384(15) .
C129 H129 0.9500 .
C130 C131 1.375(13) .
C130 H130 0.9500 .
C131 C132 1.417(14) .
C132 C133 1.372(14) .
C132 H132 0.9500 .
C133 H133 0.9500 .
C134 C135 1.3900 .
C134 C139 1.3900 .
C135 C136 1.3900 .
C135 H135 0.9500 .
C136 C137 1.3900 .
C136 H136 0.9500 .
C137 C138 1.3900 .
C138 C139 1.3900 .
C138 H138 0.9500 .
C139 H139 0.9500 .
C140 C141 1.369(15) .
C140 H140 0.9500 .
C141 C142 1.454(14) .
C142 C143 1.378(10) .
C143 C144 1.377(10) .
C143 H143 0.9500 .
C144 C145 1.385(10) .
C144 H144 0.9500 .
C145 C146 1.384(10) .
C145 H145 0.9500 .
C146 H146 0.9500 .
C147 C148 1.3900 .
C147 C152 1.3900 .
C148 C149 1.3900 .
C148 H148 0.9500 .
C149 C150 1.3900 .
C149 H149 0.9500 .
C150 C151 1.3900 .
C151 C152 1.3900 .
C151 H151 0.9500 .
C152 H152 0.9500 .
C153 C154 1.370(14) .
C153 H153 0.9500 .
C154 C155 1.458(13) .
C155 C156 1.383(4) .
C156 C157 1.375(4) .
C156 H156 0.9500 .
C157 C158 1.382(4) .
C157 H157 0.9500 .
C158 C159 1.388(4) .
C158 H158 0.9500 .
C159 H159 0.9500 .
C160 H16A 0.9800 .
C160 H16B 0.9800 .
C160 H16C 0.9800 .
C201 C202 1.3900 .
C201 C206 1.3900 .
C201 H201 0.9500 .
C202 C203 1.3900 .
C202 H202 0.9500 .
C203 C204 1.3900 .
C203 H203 0.9500 .
C204 C205 1.3900 .
C204 H204 0.9500 .
C205 C206 1.3900 .
C205 H205 0.9500 .
C206 H206 0.9500 .
C207 C208 1.3900 .
C207 C212 1.3900 .
C207 H207 0.9500 .
C208 C209 1.3900 .
C208 H208 0.9500 .
C209 C210 1.3900 .
C209 H209 0.9500 .
C210 C211 1.3900 .
C210 H210 0.9500 .
C211 C212 1.3900 .
C211 H211 0.9500 .
C212 H212 0.9500 .
C213 C214 1.3900 .
C213 C218 1.3900 .
C213 H213 0.9500 .
C214 C215 1.3900 .
C214 H214 0.9500 .
C215 C216 1.3900 .
C215 H215 0.9500 .
C216 C217 1.3900 .
C216 H216 0.9500 .
C217 C218 1.3900 .
C217 H217 0.9500 .
C218 H218 0.9500 .
C219 C220 1.3900 .
C219 C224 1.3900 .
C219 H219 0.9500 .
C220 C221 1.3900 .
C220 H220 0.9500 .
C221 C222 1.3900 .
C221 H221 0.9500 .
C222 C223 1.3900 .
C222 H222 0.9500 .
C223 C224 1.3900 .
C223 H223 0.9500 .
C224 H224 0.9500 .
Zn5 I2 2.557(8) .
Zn5 I1 2.586(13) .
Zn5 I4 2.651(13) .
Zn5 I3 2.691(10) .
Zn6 I6 2.554(15) .
Zn6 I8 2.602(14) .
Zn6 I5 2.614(12) .
Zn6 I7 2.631(15) .
Zn7 I9 2.472(11) .
Zn7 I11 2.608(10) .
Zn7 I12 2.612(9) .
Zn7 I10 2.656(11) .
Zn8 O1W 2.049(18) .
Zn8 I15 2.555(4) .
Zn8 I13 2.580(4) .
Zn8 I14 2.628(5) .
S1A O2A 1.421(12) .
S1A O1A 1.431(12) .
S1A N1A 1.609(12) .
S1A C1A 1.832(10) .
S2A O3A 1.406(12) .
S2A O4A 1.418(12) .
S2A N1A 1.623(12) .
S2A C2A 1.848(10) .
F1A C1A 1.312(18) .
F2A C1A 1.316(18) .
F3A C1A 1.292(18) .
F4A C2A 1.283(18) .
F5A C2A 1.322(18) .
F6A C2A 1.306(18) .
N1S C1S 1.147(16) .
C1S C2S 1.465(16) .
C2S H2S1 0.9800 .
C2S H2S2 0.9800 .
C2S H2S3 0.9800 .
S2B O4B 1.424(12) .
S2B O3B 1.432(12) .
S2B N1B 1.615(12) .
S2B C2B 1.831(10) .
S1B O1B 1.423(13) .
S1B O2B 1.439(13) .
S1B N1B 1.632(13) .
S1B C1B 1.828(10) .
F6B C2B 1.313(18) .
F4B C2B 1.314(18) .
C1B F3B 1.312(19) .
C1B F1B 1.315(19) .
C1B F2B 1.337(19) .
C2B F5B 1.319(18) .
C225 C226 1.30(3) .
C225 C227 1.35(3) 2_666
C225 H225 0.9500 .
C227 C226 1.41(3) .
C227 H227 0.9500 .
C226 H226 0.9500 .

loop_
_geom_torsion_atom_site_label_1
_geom_torsion_atom_site_label_2
_geom_torsion_atom_site_label_3
_geom_torsion_atom_site_label_4
_geom_torsion
_geom_torsion_site_symmetry_1
C6 N2 N3 N4 3(3) .
Zn1 N2 N3 N4 -177.5(16) .
N2 N3 N4 C7 -3(2) .
N2 N3 N4 C8 -179.7(18) .
C20 N5 N6 N7 -2(2) .
C17 N5 N6 N7 -179.5(14) .
N5 N6 N7 C21 0.5(19) .
N5 N6 N7 Zn3 -177.3(12) .
C33 N9 N10 N11 -0.7(17) .
C30 N9 N10 N11 179.0(12) .
N9 N10 N11 C34 1.9(16) .
N9 N10 N11 Zn2 171.5(10) .
C5 N1 C1 C2 -4(5) .
Zn1 N1 C1 C2 -177(3) .
N1 C1 C2 C3 9(6) .
C1 C2 C3 C4 -9(7) .
C2 C3 C4 C5 3(6) .
C1 N1 C5 C4 -1(5) .
Zn1 N1 C5 C4 173(3) .
C1 N1 C5 C6 178(3) .
Zn1 N1 C5 C6 -7(3) .
C3 C4 C5 N1 2(5) .
C3 C4 C5 C6 -178(3) .
N3 N2 C6 C7 -2(3) .
Zn1 N2 C6 C7 178.4(15) .
N3 N2 C6 C5 -179(2) .
Zn1 N2 C6 C5 1(3) .
N1 C5 C6 N2 5(4) .
C4 C5 C6 N2 -176(3) .
N1 C5 C6 C7 -172(3) .
C4 C5 C6 C7 7(5) .
N3 N4 C7 C6 2(3) .
C8 N4 C7 C6 178(2) .
N2 C6 C7 N4 0(3) .
C5 C6 C7 N4 177(3) .
N3 N4 C8 C9 1(3) .
C7 N4 C8 C9 -175(2) .
N3 N4 C8 C13 -174(2) .
C7 N4 C8 C13 9(3) .
C13 C8 C9 C10 3(4) .
N4 C8 C9 C10 -172(2) .
C8 C9 C10 C11 -4(4) .
C9 C10 C11 C12 2(3) .
C9 C10 C11 P1 -177.1(17) .
C14 P1 C11 C10 -13.3(18) .
C27 P1 C11 C10 106.1(16) .
C40 P1 C11 C10 -132.9(16) .
C14 P1 C11 C12 168.0(15) .
C27 P1 C11 C12 -72.6(17) .
C40 P1 C11 C12 48.4(18) .
C10 C11 C12 C13 3(3) .
P1 C11 C12 C13 -178.7(19) .
C11 C12 C13 C8 -4(4) .
C9 C8 C13 C12 1(4) .
N4 C8 C13 C12 177(2) .
C11 P1 C14 C15 96.1(16) .
C27 P1 C14 C15 -22.3(17) .
C40 P1 C14 C15 -145.4(15) .
C11 P1 C14 C19 -84.8(17) .
C27 P1 C14 C19 156.8(15) .
C40 P1 C14 C19 33.7(17) .
C19 C14 C15 C16 4(3) .
P1 C14 C15 C16 -176.6(17) .
C14 C15 C16 C17 -1(3) .
C15 C16 C17 C18 -3(3) .
C15 C16 C17 N5 179.8(19) .
N6 N5 C17 C18 -165.4(17) .
C20 N5 C17 C18 17(3) .
N6 N5 C17 C16 12(3) .
C20 N5 C17 C16 -166(2) .
C16 C17 C18 C19 5(3) .
N5 C17 C18 C19 -178.4(18) .
C17 C18 C19 C14 -1(3) .
C15 C14 C19 C18 -3(3) .
P1 C14 C19 C18 177.9(17) .
N6 N5 C20 C21 2(2) .
C17 N5 C20 C21 179.6(16) .
N6 N7 C21 C20 1(2) .
Zn3 N7 C21 C20 178.9(13) .
N6 N7 C21 C22 179.0(18) .
Zn3 N7 C21 C22 -3(2) .
N5 C20 C21 N7 -1(2) .
N5 C20 C21 C22 -180(2) .
C26 N8 C22 C23 2(4) .
Zn3 N8 C22 C23 -177(2) .
C26 N8 C22 C21 177(2) .
Zn3 N8 C22 C21 -2(3) .
N7 C21 C22 N8 3(3) .
C20 C21 C22 N8 -179(2) .
N7 C21 C22 C23 179(2) .
C20 C21 C22 C23 -4(4) .
N8 C22 C23 C24 -1(4) .
C21 C22 C23 C24 -176(3) .
C22 C23 C24 C25 -2(5) .
C23 C24 C25 C26 5(5) .
C22 N8 C26 C25 1(4) .
Zn3 N8 C26 C25 -180(2) .
C24 C25 C26 N8 -5(4) .
C11 P1 C27 C28 173.6(8) .
C14 P1 C27 C28 -68.3(9) .
C40 P1 C27 C28 54.2(10) .
C11 P1 C27 C32 -3.9(9) .
C14 P1 C27 C32 114.2(9) .
C40 P1 C27 C32 -123.3(9) .
C32 C27 C28 C29 0.0 .
P1 C27 C28 C29 -177.5(9) .
C27 C28 C29 C30 0.0 .
C28 C29 C30 C31 0.0 .
C28 C29 C30 N9 177.7(12) .
N10 N9 C30 C31 3.3(17) .
C33 N9 C30 C31 -177.0(14) .
N10 N9 C30 C29 -174.4(11) .
C33 N9 C30 C29 5(2) .
C29 C30 C31 C32 0.0 .
N9 C30 C31 C32 -177.7(12) .
C30 C31 C32 C27 0.0 .
C28 C27 C32 C31 0.0 .
P1 C27 C32 C31 177.4(9) .
N10 N9 C33 C34 -0.7(18) .
C30 N9 C33 C34 179.6(14) .
N10 N11 C34 C33 -2.4(18) .
Zn2 N11 C34 C33 -173.9(11) .
N10 N11 C34 C35 176.1(13) .
Zn2 N11 C34 C35 4.6(18) .
N9 C33 C34 N11 1.8(18) .
N9 C33 C34 C35 -176.4(16) .
C39 N12 C35 C36 -4(3) .
Zn2 N12 C35 C36 167.4(13) .
C39 N12 C35 C34 -179.1(14) .
Zn2 N12 C35 C34 -7.9(18) .
N11 C34 C35 N12 2(2) .
C33 C34 C35 N12 -179.6(17) .
N11 C34 C35 C36 -172.9(16) .
C33 C34 C35 C36 5(3) .
N12 C35 C36 C37 5(3) .
C34 C35 C36 C37 179.8(16) .
C35 C36 C37 C38 -5(3) .
C36 C37 C38 C39 5(3) .
C35 N12 C39 C38 3(3) .
Zn2 N12 C39 C38 -167.1(13) .
C37 C38 C39 N12 -4(3) .
C46 N14 N15 N16 4(2) .
Zn1 N14 N15 N16 -178.4(15) .
N14 N15 N16 C47 0(2) .
N14 N15 N16 C48 -179.6(17) .
C60 N17 N18 N19 2(2) .
C57 N17 N18 N19 175.8(14) .
N17 N18 N19 C61 0(2) .
N17 N18 N19 Zn2 -178.2(13) .
C73 N21 N22 N23 -3(2) .
C70 N21 N22 N23 173.9(15) .
N21 N22 N23 C74 4(2) .
N21 N22 N23 Zn4 176.6(13) .
C45 N13 C41 C42 2(4) .
Zn1 N13 C41 C42 -180(2) .
N13 C41 C42 C43 -6(5) .
C41 C42 C43 C44 6(6) .
C42 C43 C44 C45 -3(5) .
C41 N13 C45 C44 1(4) .
Zn1 N13 C45 C44 -177.4(19) .
C41 N13 C45 C46 -179(2) .
Zn1 N13 C45 C46 3(3) .
C43 C44 C45 N13 -1(4) .
C43 C44 C45 C46 179(3) .
N15 N14 C46 C47 -6(3) .
Zn1 N14 C46 C47 175.8(16) .
N15 N14 C46 C45 177(2) .
Zn1 N14 C46 C45 -1(3) .
N13 C45 C46 N14 -1(4) .
C44 C45 C46 N14 179(2) .
N13 C45 C46 C47 -177(3) .
C44 C45 C46 C47 3(5) .
N15 N16 C47 C46 -3(3) .
C48 N16 C47 C46 176(2) .
N14 C46 C47 N16 6(3) .
C45 C46 C47 N16 -178(3) .
N15 N16 C48 C49 -170(2) .
C47 N16 C48 C49 11(4) .
N15 N16 C48 C53 4(3) .
C47 N16 C48 C53 -175(2) .
C53 C48 C49 C50 2(4) .
N16 C48 C49 C50 176(2) .
C48 C49 C50 C51 -1(4) .
C49 C50 C51 C52 0(3) .
C49 C50 C51 P2 179.7(19) .
C54 P2 C51 C50 154.6(16) .
C67 P2 C51 C50 -86.3(18) .
C80 P2 C51 C50 33.6(19) .
C54 P2 C51 C52 -25.6(19) .
C67 P2 C51 C52 93.5(18) .
C80 P2 C51 C52 -146.7(17) .
C50 C51 C52 C53 0(3) .
P2 C51 C52 C53 179.8(19) .
C51 C52 C53 C48 2(4) .
C49 C48 C53 C52 -2(4) .
N16 C48 C53 C52 -177(2) .
C51 P2 C54 C55 -73.7(9) .
C67 P2 C54 C55 166.9(8) .
C80 P2 C54 C55 46.7(10) .
C51 P2 C54 C59 111.1(9) .
C67 P2 C54 C59 -8.3(10) .
C80 P2 C54 C59 -128.5(9) .
C59 C54 C55 C56 0.0 .
P2 C54 C55 C56 -175.3(9) .
C54 C55 C56 C57 0.0 .
C55 C56 C57 C58 0.0 .
C55 C56 C57 N17 -179.7(13) .
N18 N17 C57 C58 -6.0(19) .
C60 N17 C57 C58 167.3(15) .
N18 N17 C57 C56 173.8(12) .
C60 N17 C57 C56 -13(2) .
C56 C57 C58 C59 0.0 .
N17 C57 C58 C59 179.7(13) .
C57 C58 C59 C54 0.0 .
C55 C54 C59 C58 0.0 .
P2 C54 C59 C58 175.1(10) .
N18 N17 C60 C61 -2(2) .
C57 N17 C60 C61 -175.8(16) .
N18 N19 C61 C60 -1(2) .
Zn2 N19 C61 C60 177.4(12) .
N18 N19 C61 C62 178.2(16) .
Zn2 N19 C61 C62 -3(2) .
N17 C60 C61 N19 2(2) .
N17 C60 C61 C62 -177(2) .
C66 N20 C62 C63 2(3) .
Zn2 N20 C62 C63 -172.3(16) .
C66 N20 C62 C61 -178.1(16) .
Zn2 N20 C62 C61 7(2) .
N19 C61 C62 N20 -2(3) .
C60 C61 C62 N20 176(2) .
N19 C61 C62 C63 177.1(19) .
C60 C61 C62 C63 -4(4) .
N20 C62 C63 C64 -6(3) .
C61 C62 C63 C64 175(2) .
C62 C63 C64 C65 9(3) .
C63 C64 C65 C66 -9(3) .
C62 N20 C66 C65 -2(3) .
Zn2 N20 C66 C65 172.0(15) .
C64 C65 C66 N20 5(3) .
C51 P2 C67 C72 -9.1(18) .
C54 P2 C67 C72 110.0(17) .
C80 P2 C67 C72 -128.9(17) .
C51 P2 C67 C68 170.5(14) .
C54 P2 C67 C68 -70.4(16) .
C80 P2 C67 C68 50.6(16) .
C72 C67 C68 C69 -3(3) .
P2 C67 C68 C69 177.5(16) .
C67 C68 C69 C70 7(3) .
C68 C69 C70 C71 -10(3) .
C68 C69 C70 N21 177.6(18) .
N22 N21 C70 C71 5(3) .
C73 N21 C70 C71 -179(2) .
N22 N21 C70 C69 176.7(17) .
C73 N21 C70 C69 -7(3) .
C69 C70 C71 C72 10(3) .
N21 C70 C71 C72 -177.6(19) .
C68 C67 C72 C71 3(3) .
P2 C67 C72 C71 -177.5(17) .
C70 C71 C72 C67 -7(3) .
N22 N21 C73 C74 0(2) .
C70 N21 C73 C74 -176.3(19) .
N22 N23 C74 C73 -5(3) .
Zn4 N23 C74 C73 -178.6(15) .
N22 N23 C74 C75 176(2) .
Zn4 N23 C74 C75 2(3) .
N21 C73 C74 N23 3(3) .
N21 C73 C74 C75 -178(3) .
C79 N24 C75 C76 7(5) .
Zn4 N24 C75 C76 -175(3) .
C79 N24 C75 C74 178(2) .
Zn4 N24 C75 C74 -4(3) .
N23 C74 C75 N24 2(4) .
C73 C74 C75 N24 -178(3) .
N23 C74 C75 C76 173(3) .
C73 C74 C75 C76 -7(5) .
N24 C75 C76 C77 -7(6) .
C74 C75 C76 C77 -177(3) .
C75 C76 C77 C78 5(6) .
C76 C77 C78 C79 -5(7) .
C75 N24 C79 C78 -6(5) .
Zn4 N24 C79 C78 176(3) .
C77 C78 C79 N24 5(6) .
C86 N26 N27 N28 -0.2(17) .
Zn3 N26 N27 N28 -175.7(11) .
N26 N27 N28 C87 1.4(18) .
N26 N27 N28 C88 177.6(13) .
C100 N29 N30 N31 2(2) .
C97 N29 N30 N31 178.7(18) .
N29 N30 N31 C101 0(3) .
N29 N30 N31 Zn4 -179.2(16) .
C113 N33 N34 N35 6.4(19) .
C110 N33 N34 N35 177.4(15) .
N33 N34 N35 C114 -0.1(18) .
N33 N34 N35 Zn2 -174.5(11) .
C85 N25 C81 C82 -1(3) .
Zn3 N25 C81 C82 170.7(15) .
N25 C81 C82 C83 0(3) .
C81 C82 C83 C84 1(4) .
C82 C83 C84 C85 0(4) .
C81 N25 C85 C84 2(3) .
Zn3 N25 C85 C84 -170.8(16) .
C81 N25 C85 C86 -180.0(16) .
Zn3 N25 C85 C86 7.5(19) .
C83 C84 C85 N25 -1(3) .
C83 C84 C85 C86 -179.4(19) .
N27 N26 C86 C87 -1(2) .
Zn3 N26 C86 C87 175.6(11) .
N27 N26 C86 C85 -178.8(15) .
Zn3 N26 C86 C85 -2(2) .
N25 C85 C86 N26 -4(2) .
C84 C85 C86 N26 174.8(18) .
N25 C85 C86 C87 179.4(19) .
C84 C85 C86 C87 -2(3) .
N27 N28 C87 C86 -2(2) .
C88 N28 C87 C86 -177.8(15) .
N26 C86 C87 N28 2(2) .
C85 C86 C87 N28 179.2(19) .
N27 N28 C88 C89 19(2) .
C87 N28 C88 C89 -165.6(18) .
N27 N28 C88 C93 -159.6(14) .
C87 N28 C88 C93 16(3) .
C93 C88 C89 C90 -2(3) .
N28 C88 C89 C90 179.1(16) .
C88 C89 C90 C91 0(3) .
C89 C90 C91 C92 1(3) .
C89 C90 C91 P3 178.4(14) .
C94 P3 C91 C90 -36.6(15) .
C107 P3 C91 C90 82.8(15) .
C120 P3 C91 C90 -155.9(14) .
C94 P3 C91 C92 140.7(12) .
C107 P3 C91 C92 -99.9(14) .
C120 P3 C91 C92 21.4(15) .
C90 C91 C92 C93 0(2) .
P3 C91 C92 C93 -177.6(13) .
C91 C92 C93 C88 -2(3) .
C89 C88 C93 C92 3(3) .
N28 C88 C93 C92 -178.2(15) .
C91 P3 C94 C99 124.6(14) .
C107 P3 C94 C99 4.7(16) .
C120 P3 C94 C99 -116.2(15) .
C91 P3 C94 C95 -56.2(16) .
C107 P3 C94 C95 -176.1(14) .
C120 P3 C94 C95 62.9(16) .
C99 C94 C95 C96 2(3) .
P3 C94 C95 C96 -176.7(17) .
C94 C95 C96 C97 2(3) .
C95 C96 C97 C98 -5(3) .
C95 C96 C97 N29 -180(2) .
N30 N29 C97 C98 -8(3) .
C100 N29 C97 C98 169(2) .
N30 N29 C97 C96 167(2) .
C100 N29 C97 C96 -16(3) .
C96 C97 C98 C99 4(3) .
N29 C97 C98 C99 178.7(19) .
C97 C98 C99 C94 0(3) .
C95 C94 C99 C98 -3(3) .
P3 C94 C99 C98 175.8(15) .
N30 N29 C100 C101 -2(3) .
C97 N29 C100 C101 -179(2) .
N30 N31 C101 C100 -1(3) .
Zn4 N31 C101 C100 178.2(15) .
N30 N31 C101 C102 -177(2) .
Zn4 N31 C101 C102 2(3) .
N29 C100 C101 N31 2(3) .
N29 C100 C101 C102 177(3) .
C106 N32 C102 C103 -7(4) .
Zn4 N32 C102 C103 171(2) .
C106 N32 C102 C101 -180(2) .
Zn4 N32 C102 C101 -2(3) .
N31 C101 C102 N32 1(4) .
C100 C101 C102 N32 -175(3) .
N31 C101 C102 C103 -172(3) .
C100 C101 C102 C103 12(5) .
N32 C102 C103 C104 7(5) .
C101 C102 C103 C104 179(3) .
C102 C103 C104 C105 -7(5) .
C103 C104 C105 C106 8(5) .
C102 N32 C106 C105 7(4) .
Zn4 N32 C106 C105 -170(2) .
C104 C105 C106 N32 -8(5) .
C91 P3 C107 C112 -26.1(17) .
C94 P3 C107 C112 91.4(16) .
C120 P3 C107 C112 -147.5(15) .
C91 P3 C107 C108 149.5(18) .
C94 P3 C107 C108 -93.1(19) .
C120 P3 C107 C108 28(2) .
C112 C107 C108 C109 -3(4) .
P3 C107 C108 C109 -179(2) .
C107 C108 C109 C110 -4(5) .
C108 C109 C110 C111 6(4) .
C108 C109 C110 N33 -175(2) .
N34 N33 C110 C111 22(3) .
C113 N33 C110 C111 -168(2) .
N34 N33 C110 C109 -156(2) .
C113 N33 C110 C109 14(3) .
C109 C110 C111 C112 -1(3) .
N33 C110 C111 C112 -179.2(17) .
C110 C111 C112 C107 -6(3) .
C108 C107 C112 C111 8(3) .
P3 C107 C112 C111 -176.2(14) .
N34 N33 C113 C114 -10(2) .
C110 N33 C113 C114 179.9(18) .
N34 N35 C114 C113 -6(2) .
Zn2 N35 C114 C113 169.6(13) .
N34 N35 C114 C115 -175.8(16) .
Zn2 N35 C114 C115 0(2) .
N33 C113 C114 N35 9(2) .
N33 C113 C114 C115 178(2) .
C119 N36 C115 C116 -4(3) .
Zn2 N36 C115 C116 177.2(19) .
C119 N36 C115 C114 175.8(17) .
Zn2 N36 C115 C114 -3(2) .
N35 C114 C115 N36 2(3) .
C113 C114 C115 N36 -164(2) .
N35 C114 C115 C116 -178(2) .
C113 C114 C115 C116 15(4) .
N36 C115 C116 C117 -2(4) .
C114 C115 C116 C117 179(2) .
C115 C116 C117 C118 7(4) .
C116 C117 C118 C119 -7(4) .
C115 N36 C119 C118 4(3) .
Zn2 N36 C119 C118 -177.2(16) .
C117 C118 C119 N36 1(4) .
C126 N38 N39 N40 -1(2) .
Zn3 N38 N39 N40 -177.4(12) .
N38 N39 N40 C127 2(2) .
N38 N39 N40 C128 176.6(16) .
C140 N41 N42 N43 -3(3) .
C137 N41 N42 N43 -178.9(18) .
N41 N42 N43 C141 6(3) .
N41 N42 N43 Zn1 -177.3(15) .
C153 N45 N46 N47 1(3) .
C150 N45 N46 N47 178.6(18) .
N45 N46 N47 C154 -3(3) .
N45 N46 N47 Zn4 179.4(14) .
C125 N37 C121 C122 -1(3) .
Zn3 N37 C121 C122 -175.7(14) .
N37 C121 C122 C123 3(3) .
C121 C122 C123 C124 -4(3) .
C122 C123 C124 C125 2(3) .
C121 N37 C125 C124 0(3) .
Zn3 N37 C125 C124 175.2(14) .
C121 N37 C125 C126 179.1(16) .
Zn3 N37 C125 C126 -6(2) .
C123 C124 C125 N37 -1(3) .
C123 C124 C125 C126 -179.6(18) .
N39 N38 C126 C127 -1(2) .
Zn3 N38 C126 C127 176.7(13) .
N39 N38 C126 C125 -177.3(16) .
Zn3 N38 C126 C125 0(2) .
N37 C125 C126 N38 4(3) .
C124 C125 C126 N38 -177.1(18) .
N37 C125 C126 C127 -172(2) .
C124 C125 C126 C127 8(4) .
N39 N40 C127 C126 -2(2) .
C128 N40 C127 C126 -176.5(19) .
N38 C126 C127 N40 2(2) .
C125 C126 C127 N40 178(2) .
N39 N40 C128 C129 -150(2) .
C127 N40 C128 C129 23(3) .
N39 N40 C128 C133 27(3) .
C127 N40 C128 C133 -160(2) .
C133 C128 C129 C130 6(4) .
N40 C128 C129 C130 -177(2) .
C128 C129 C130 C131 -5(4) .
C129 C130 C131 C132 0(4) .
C129 C130 C131 P4 177(2) .
C134 P4 C131 C130 148.2(19) .
C147 P4 C131 C130 -93(2) .
C160 P4 C131 C130 28(2) .
C134 P4 C131 C132 -34(2) .
C147 P4 C131 C132 85(2) .
C160 P4 C131 C132 -155(2) .
C130 C131 C132 C133 4(4) .
P4 C131 C132 C133 -174(2) .
C131 C132 C133 C128 -2(4) .
C129 C128 C133 C132 -3(4) .
N40 C128 C133 C132 -180(2) .
C131 P4 C134 C135 -68.6(12) .
C147 P4 C134 C135 173.4(9) .
C160 P4 C134 C135 51.6(13) .
C131 P4 C134 C139 107.8(11) .
C147 P4 C134 C139 -10.1(12) .
C160 P4 C134 C139 -132.0(11) .
C139 C134 C135 C136 0.0 .
P4 C134 C135 C136 176.5(13) .
C134 C135 C136 C137 0.0 .
C135 C136 C137 C138 0.0 .
C135 C136 C137 N41 178.9(19) .
N42 N41 C137 C136 -177.5(17) .
C140 N41 C137 C136 8(3) .
N42 N41 C137 C138 1(3) .
C140 N41 C137 C138 -174(2) .
C136 C137 C138 C139 0.0 .
N41 C137 C138 C139 -178.9(19) .
C137 C138 C139 C134 0.0 .
C135 C134 C139 C138 0.0 .
P4 C134 C139 C138 -176.4(13) .
N42 N41 C140 C141 -1(3) .
C137 N41 C140 C141 174(2) .
N42 N43 C141 C140 -7(3) .
Zn1 N43 C141 C140 175.5(19) .
N42 N43 C141 C142 -177(2) .
Zn1 N43 C141 C142 5(3) .
N41 C140 C141 N43 5(3) .
N41 C140 C141 C142 173(3) .
C146 N44 C142 C143 2(5) .
Zn1 N44 C142 C143 178(2) .
C146 N44 C142 C141 -178(3) .
Zn1 N44 C142 C141 -3(4) .
N43 C141 C142 N44 -2(4) .
C140 C141 C142 N44 -169(3) .
N43 C141 C142 C143 177(3) .
C140 C141 C142 C143 10(6) .
N44 C142 C143 C144 1(5) .
C141 C142 C143 C144 -178(3) .
C142 C143 C144 C145 -6(6) .
C143 C144 C145 C146 8(6) .
C142 N44 C146 C145 0(5) .
Zn1 N44 C146 C145 -175(2) .
C144 C145 C146 N44 -5(5) .
C131 P4 C147 C148 153.0(10) .
C134 P4 C147 C148 -89.7(11) .
C160 P4 C147 C148 32.5(13) .
C131 P4 C147 C152 -26.3(12) .
C134 P4 C147 C152 90.9(12) .
C160 P4 C147 C152 -146.8(12) .
C152 C147 C148 C149 0.0 .
P4 C147 C148 C149 -179.3(12) .
C147 C148 C149 C150 0.0 .
C148 C149 C150 C151 0.0 .
C148 C149 C150 N45 -179.4(18) .
N46 N45 C150 C149 -162.4(16) .
C153 N45 C150 C149 15(3) .
N46 N45 C150 C151 18(3) .
C153 N45 C150 C151 -165(2) .
C149 C150 C151 C152 0.0 .
N45 C150 C151 C152 179.4(18) .
C150 C151 C152 C147 0.0 .
C148 C147 C152 C151 0.0 .
P4 C147 C152 C151 179.3(13) .
N46 N45 C153 C154 1(3) .
C150 N45 C153 C154 -176(2) .
N46 N47 C154 C153 4(3) .
Zn4 N47 C154 C153 -177.9(17) .
N46 N47 C154 C155 -178(2) .
Zn4 N47 C154 C155 0(3) .
N45 C153 C154 N47 -3(3) .
N45 C153 C154 C155 180(3) .
C159 N48 C155 C156 -3(4) .
Zn4 N48 C155 C156 174(2) .
C159 N48 C155 C154 -176(2) .
Zn4 N48 C155 C154 1(3) .
N47 C154 C155 N48 -1(4) .
C153 C154 C155 N48 176(3) .
N47 C154 C155 C156 -174(3) .
C153 C154 C155 C156 3(5) .
N48 C155 C156 C157 9(5) .
C154 C155 C156 C157 -179(3) .
C155 C156 C157 C158 -10(5) .
C156 C157 C158 C159 5(5) .
C155 N48 C159 C158 -1(5) .
Zn4 N48 C159 C158 -178(2) .
C157 C158 C159 N48 0(5) .
C206 C201 C202 C203 0.0 .
C201 C202 C203 C204 0.0 .
C202 C203 C204 C205 0.0 .
C203 C204 C205 C206 0.0 .
C204 C205 C206 C201 0.0 .
C202 C201 C206 C205 0.0 .
C212 C207 C208 C209 0.0 .
C207 C208 C209 C210 0.0 .
C208 C209 C210 C211 0.0 .
C209 C210 C211 C212 0.0 .
C210 C211 C212 C207 0.0 .
C208 C207 C212 C211 0.0 .
C218 C213 C214 C215 0.0 .
C213 C214 C215 C216 0.0 .
C214 C215 C216 C217 0.0 .
C215 C216 C217 C218 0.0 .
C216 C217 C218 C213 0.0 .
C214 C213 C218 C217 0.0 .
C224 C219 C220 C221 0.0 .
C219 C220 C221 C222 0.0 .
C220 C221 C222 C223 0.0 .
C221 C222 C223 C224 0.0 .
C222 C223 C224 C219 0.0 .
C220 C219 C224 C223 0.0 .
O2A S1A N1A S2A -18(3) .
O1A S1A N1A S2A -147(2) .
C1A S1A N1A S2A 100(2) .
O3A S2A N1A S1A 7(3) .
O4A S2A N1A S1A -146(2) .
C2A S2A N1A S1A 112(2) .
O2A S1A C1A F3A -52(2) .
O1A S1A C1A F3A 70(2) .
N1A S1A C1A F3A -175(2) .
O2A S1A C1A F1A 63(2) .
O1A S1A C1A F1A -175(2) .
N1A S1A C1A F1A -60(2) .
O2A S1A C1A F2A -177(2) .
O1A S1A C1A F2A -55(2) .
N1A S1A C1A F2A 59(2) .
O3A S2A C2A F4A -58(2) .
O4A S2A C2A F4A 75(2) .
N1A S2A C2A F4A -176(2) .
O3A S2A C2A F6A 65(3) .
O4A S2A C2A F6A -162(2) .
N1A S2A C2A F6A -54(2) .
O3A S2A C2A F5A 178(2) .
O4A S2A C2A F5A -49(2) .
N1A S2A C2A F5A 59(2) .
O4B S2B N1B S1B -38(3) .
O3B S2B N1B S1B -170(3) .
C2B S2B N1B S1B 79(3) .
O1B S1B N1B S2B -11(4) .
O2B S1B N1B S2B -141(3) .
C1B S1B N1B S2B 112(3) .
O1B S1B C1B F3B -62(4) .
O2B S1B C1B F3B 64(3) .
N1B S1B C1B F3B 173(3) .
O1B S1B C1B F1B 63(4) .
O2B S1B C1B F1B -172(3) .
N1B S1B C1B F1B -62(3) .
O1B S1B C1B F2B 179(3) .
O2B S1B C1B F2B -56(3) .
N1B S1B C1B F2B 54(3) .
O4B S2B C2B F6B -63(2) .
O3B S2B C2B F6B 60(3) .
N1B S2B C2B F6B 174(2) .
O4B S2B C2B F4B 53(2) .
O3B S2B C2B F4B 177(2) .
N1B S2B C2B F4B -70(2) .
O4B S2B C2B F5B 176(2) .
O3B S2B C2B F5B -60(3) .
N1B S2B C2B F5B 53(2) .
C227 C225 C226 C227 0(4) 2_666
C225 C227 C226 C225 0(4) 2_666
